data_4028756
loop_
_publ_author_name
'Almaz S. Jalilov'
'Lu Han'
'Stephen F. Nelsen'
'Ilia A. Guzei'

_publ_contact_author_address
;
Department of Chemistry
University of Wisconsin-Madison
1101 University Ave
Madison, WI  53706
USA
;
_publ_contact_author_email iguzei@chem.wisc.edu
_publ_contact_author_fax 608-262-0381
_publ_contact_author_name
;
Guzei, Ilia A. 
;
_publ_contact_author_phone 608-263-4694
_publ_section_title
;
 Oxidation Products of Doubly Trimethylene-Bridged Tetrabenzyl
 p-Phenylenediamine Paracyclophane
;
_journal_name_full 'Journal of Organic Chemistry'
_journal_page_first 11373
_journal_page_last 11381
_journal_paper_doi 10.1021/jo401921f
_journal_volume 78
_journal_year 2013
_chemical_formula_moiety 'C46 H48 N4, 2(C12 H34 B11), 4(C H2 Cl2) '
_chemical_formula_sum 'C74 H124 B22 Cl8 N4'
_chemical_formula_weight 1591.19
_space_group_IT_number 2
_symmetry_cell_setting triclinic
_symmetry_Int_Tables_number 2
_symmetry_space_group_name_Hall '-P 1'
_symmetry_space_group_name_H-M 'P -1'
_atom_sites_solution_hydrogens geom
_atom_sites_solution_primary direct
_atom_sites_solution_secondary difmap
_cell_angle_alpha 83.6615(14)
_cell_angle_beta 82.0615(14)
_cell_angle_gamma 79.8284(14)
_cell_formula_units_Z 2
_cell_length_a 12.1617(3)
_cell_length_b 15.3473(4)
_cell_length_c 24.0940(5)
_cell_measurement_reflns_used 9167
_cell_measurement_temperature 100(1)
_cell_measurement_theta_max 25.1820
_cell_measurement_theta_min 2.3031
_cell_volume 4366.93(18)
_computing_cell_refinement 'SAINT Ver. 7.24A (Bruker-AXS, 2007)'
_computing_data_collection 'APEX2 Ver. 2.1-4 (Bruker-AXS, 2009)'
_computing_data_reduction 'SAINT Ver. 7.24A'
_computing_molecular_graphics SHELXTL
_computing_publication_material SHELXTL
_computing_structure_refinement 'SHELXTL, OLEX2 (Dolomanov et al., 2009)'
_computing_structure_solution 'SHELXTL (Sheldrick, 2008)'
_diffrn_ambient_temperature 100(1)
_diffrn_measured_fraction_theta_full 0.998
_diffrn_measured_fraction_theta_max 0.996
_diffrn_measurement_device_type 'Bruker SMART APEX2 area detector'
_diffrn_measurement_method '0.60\% \w and 0.6\% \f scans'
_diffrn_radiation_monochromator 'mirror optics'
_diffrn_radiation_type 'Mo K\a'
_diffrn_radiation_wavelength 0.71073
_diffrn_reflns_av_R_equivalents 0.0840
_diffrn_reflns_av_sigmaI/netI 0.0895
_diffrn_reflns_limit_h_max 13
_diffrn_reflns_limit_h_min -14
_diffrn_reflns_limit_k_max 18
_diffrn_reflns_limit_k_min -18
_diffrn_reflns_limit_l_max 29
_diffrn_reflns_limit_l_min -29
_diffrn_reflns_number 57952
_diffrn_reflns_theta_full 25.00
_diffrn_reflns_theta_max 25.40
_diffrn_reflns_theta_min 1.71
_exptl_absorpt_coefficient_mu 0.301
_exptl_absorpt_correction_T_max 0.9851
_exptl_absorpt_correction_T_min 0.9705
_exptl_absorpt_correction_type analytical
_exptl_absorpt_process_details
;
SADABS  (Bruker-AXS, 2007)
;
_exptl_crystal_colour green
_exptl_crystal_density_diffrn 1.210
_exptl_crystal_description block
_exptl_crystal_F_000 1684
_exptl_crystal_size_max 0.10
_exptl_crystal_size_mid 0.08
_exptl_crystal_size_min 0.05
_refine_diff_density_max 0.388
_refine_diff_density_min -0.303
_refine_diff_density_rms 0.065
_refine_ls_extinction_method none
_refine_ls_goodness_of_fit_ref 0.989
_refine_ls_hydrogen_treatment constr
_refine_ls_matrix_type full
_refine_ls_number_parameters 1005
_refine_ls_number_reflns 16027
_refine_ls_number_restraints 9
_refine_ls_restrained_S_all 0.989
_refine_ls_R_factor_all 0.1157
_refine_ls_R_factor_gt 0.0595
_refine_ls_shift/su_max 0.004
_refine_ls_shift/su_mean 0.000
_refine_ls_structure_factor_coef Fsqd
_refine_ls_weighting_details 'calc w=1/[\s^2^(Fo^2^)+(0.0675P)^2^+1.9511P] where P=(Fo^2^+2Fc^2^)/3'
_refine_ls_weighting_scheme calc
_refine_ls_wR_factor_gt 0.1305
_refine_ls_wR_factor_ref 0.1549
_reflns_number_gt 9659
_reflns_number_total 16027
_reflns_threshold_expression I>2\s(I)
_cod_data_source_file jo401921f_si_003.cif
_cod_data_source_block nelsen27
_cod_original_sg_symbol_Hall '-P 1        '
_cod_original_sg_symbol_H-M 'P -1 '
_cod_database_code 4028756

loop_
_symmetry_equiv_pos_as_xyz
'x, y, z'
'-x, -y, -z'

loop_
_atom_site_label
_atom_site_type_symbol
_atom_site_fract_x
_atom_site_fract_y
_atom_site_fract_z
_atom_site_U_iso_or_equiv
_atom_site_adp_type
_atom_site_occupancy
_atom_site_symmetry_multiplicity
_atom_site_calc_flag
_atom_site_refinement_flags
_atom_site_disorder_assembly
_atom_site_disorder_group
N1 N 0.7614(2) -0.06914(16) 0.97256(10) 0.0156(6) Uani 1 1 d . . .
N2 N 0.3900(2) 0.20007(16) 0.98193(10) 0.0171(6) Uani 1 1 d . . .
C1 C 0.9251(3) -0.0591(2) 0.82718(14) 0.0287(8) Uani 1 1 d . . .
H1 H 0.9068 -0.1100 0.8136 0.034 Uiso 1 1 calc R . .
C2 C 0.9922(3) -0.0067(3) 0.79285(15) 0.0378(10) Uani 1 1 d . . .
H2 H 1.0212 -0.0221 0.7559 0.045 Uiso 1 1 calc R . .
C3 C 1.0175(3) 0.0682(3) 0.81174(15) 0.0333(9) Uani 1 1 d . . .
H3 H 1.0628 0.1047 0.7877 0.040 Uiso 1 1 calc R . .
C4 C 0.9766(3) 0.0899(2) 0.86589(14) 0.0276(8) Uani 1 1 d . . .
H4 H 0.9941 0.1412 0.8792 0.033 Uiso 1 1 calc R . .
C5 C 0.9104(3) 0.0366(2) 0.90053(13) 0.0219(7) Uani 1 1 d . . .
H5 H 0.8830 0.0516 0.9377 0.026 Uiso 1 1 calc R . .
C6 C 0.8838(3) -0.0376(2) 0.88200(12) 0.0182(7) Uani 1 1 d . . .
C7 C 0.8146(3) -0.1007(2) 0.91837(12) 0.0177(7) Uani 1 1 d . . .
H7A H 0.7551 -0.1115 0.8970 0.021 Uiso 1 1 calc R . .
H7B H 0.8641 -0.1582 0.9256 0.021 Uiso 1 1 calc R . .
C8 C 0.6743(2) -0.0009(2) 0.97467(12) 0.0147(7) Uani 1 1 d . . .
C9 C 0.6275(2) 0.03827(19) 0.92468(12) 0.0146(7) Uani 1 1 d . . .
H9 H 0.6619 0.0190 0.8893 0.017 Uiso 1 1 calc R . .
C10 C 0.5349(2) 0.1024(2) 0.92670(12) 0.0159(7) Uani 1 1 d . . .
H10 H 0.5038 0.1249 0.8929 0.019 Uiso 1 1 calc R . .
C11 C 0.4833(2) 0.13682(19) 0.97818(12) 0.0141(7) Uani 1 1 d . . .
C12 C 0.5364(2) 0.1043(2) 1.02682(12) 0.0157(7) Uani 1 1 d . . .
H12 H 0.5092 0.1302 1.0611 0.019 Uiso 1 1 calc R . .
C13 C 0.6256(2) 0.0366(2) 1.02560(12) 0.0157(7) Uani 1 1 d . . .
H13 H 0.6560 0.0139 1.0596 0.019 Uiso 1 1 calc R . .
C14 C 0.3673(3) 0.2573(2) 1.02885(13) 0.0197(7) Uani 1 1 d . . .
H14B H 0.3565 0.2197 1.0646 0.024 Uiso 1 1 calc R . .
H14A H 0.2961 0.2990 1.0250 0.024 Uiso 1 1 calc R . .
C15 C 0.4593(3) 0.3103(2) 1.03203(13) 0.0183(7) Uani 1 1 d . . .
C16 C 0.5206(3) 0.3442(2) 0.98390(14) 0.0244(8) Uani 1 1 d . . .
H16 H 0.5080 0.3309 0.9480 0.029 Uiso 1 1 calc R . .
C17 C 0.6000(3) 0.3975(2) 0.98791(16) 0.0314(9) Uani 1 1 d . . .
H17 H 0.6408 0.4208 0.9548 0.038 Uiso 1 1 calc R . .
C18 C 0.6198(3) 0.4164(2) 1.04021(16) 0.0319(9) Uani 1 1 d . . .
H18 H 0.6743 0.4526 1.0430 0.038 Uiso 1 1 calc R . .
C19 C 0.5602(3) 0.3826(2) 1.08812(16) 0.0313(9) Uani 1 1 d . . .
H19 H 0.5738 0.3953 1.1240 0.038 Uiso 1 1 calc R . .
C20 C 0.4806(3) 0.3302(2) 1.08412(14) 0.0253(8) Uani 1 1 d . . .
H20 H 0.4398 0.3073 1.1174 0.030 Uiso 1 1 calc R . .
C21 C 0.8193(3) -0.1087(2) 1.02113(12) 0.0177(7) Uani 1 1 d . . .
H21B H 0.7896 -0.0731 1.0534 0.021 Uiso 1 1 calc R . .
H21A H 0.9004 -0.1052 1.0121 0.021 Uiso 1 1 calc R . .
C22 C 0.8065(2) -0.2052(2) 1.03864(13) 0.0187(7) Uani 1 1 d . . .
H22B H 0.8561 -0.2287 1.0680 0.022 Uiso 1 1 calc R . .
H22A H 0.8331 -0.2400 1.0058 0.022 Uiso 1 1 calc R . .
C23 C 0.3130(3) 0.2204(2) 0.93889(13) 0.0199(7) Uani 1 1 d . . .
H23A H 0.3422 0.1828 0.9075 0.024 Uiso 1 1 calc R . .
H23B H 0.3108 0.2833 0.9237 0.024 Uiso 1 1 calc R . .
N3 N 0.7349(2) 0.55973(16) 0.52658(10) 0.0149(6) Uani 1 1 d . . .
N4 N 1.1211(2) 0.30522(16) 0.51478(10) 0.0155(6) Uani 1 1 d . . .
C24 C 0.5742(3) 0.5215(2) 0.66993(13) 0.0246(8) Uani 1 1 d . . .
H24 H 0.5870 0.5711 0.6871 0.029 Uiso 1 1 calc R . .
C25 C 0.5156(3) 0.4596(2) 0.70107(14) 0.0285(8) Uani 1 1 d . . .
H25 H 0.4878 0.4671 0.7394 0.034 Uiso 1 1 calc R . .
C26 C 0.4973(3) 0.3864(2) 0.67672(14) 0.0292(8) Uani 1 1 d . . .
H26 H 0.4569 0.3438 0.6981 0.035 Uiso 1 1 calc R . .
C27 C 0.5381(3) 0.3761(2) 0.62130(14) 0.0255(8) Uani 1 1 d . . .
H27 H 0.5267 0.3257 0.6046 0.031 Uiso 1 1 calc R . .
C28 C 0.5959(3) 0.4384(2) 0.58960(13) 0.0215(7) Uani 1 1 d . . .
H28 H 0.6228 0.4310 0.5512 0.026 Uiso 1 1 calc R . .
C29 C 0.6145(2) 0.5120(2) 0.61378(12) 0.0165(7) Uani 1 1 d . . .
C30 C 0.6744(3) 0.5840(2) 0.58133(12) 0.0184(7) Uani 1 1 d . . .
H30A H 0.6183 0.6382 0.5751 0.022 Uiso 1 1 calc R . .
H30B H 0.7287 0.5985 0.6045 0.022 Uiso 1 1 calc R . .
C31 C 0.8262(2) 0.49572(19) 0.52369(12) 0.0136(6) Uani 1 1 d . . .
C32 C 0.8719(2) 0.4546(2) 0.57365(12) 0.0159(7) Uani 1 1 d . . .
H32 H 0.8345 0.4705 0.6093 0.019 Uiso 1 1 calc R . .
C33 C 0.9681(2) 0.39307(19) 0.57124(12) 0.0145(7) Uani 1 1 d . . .
H33 H 0.9977 0.3687 0.6051 0.017 Uiso 1 1 calc R . .
C34 C 1.0248(2) 0.3647(2) 0.51911(12) 0.0152(7) Uani 1 1 d . . .
C35 C 0.9731(2) 0.3998(2) 0.46974(12) 0.0161(7) Uani 1 1 d . . .
H35 H 1.0042 0.3778 0.4346 0.019 Uiso 1 1 calc R . .
C36 C 0.8807(2) 0.4639(2) 0.47201(12) 0.0158(7) Uani 1 1 d . . .
H36 H 0.8514 0.4883 0.4380 0.019 Uiso 1 1 calc R . .
C37 C 1.1498(3) 0.2508(2) 0.46654(13) 0.0202(7) Uani 1 1 d . . .
H37B H 1.2213 0.2099 0.4710 0.024 Uiso 1 1 calc R . .
H37A H 1.1619 0.2903 0.4317 0.024 Uiso 1 1 calc R . .
C38 C 1.0603(3) 0.1970(2) 0.46042(13) 0.0208(7) Uani 1 1 d . . .
C39 C 0.9971(3) 0.1610(2) 0.50697(15) 0.0284(8) Uani 1 1 d . . .
H39 H 1.0067 0.1732 0.5437 0.034 Uiso 1 1 calc R . .
C40 C 0.9205(3) 0.1078(2) 0.50035(17) 0.0375(10) Uani 1 1 d . . .
H40 H 0.8769 0.0840 0.5324 0.045 Uiso 1 1 calc R . .
C41 C 0.9072(3) 0.0890(2) 0.44730(18) 0.0384(10) Uani 1 1 d . . .
H41 H 0.8557 0.0511 0.4429 0.046 Uiso 1 1 calc R . .
C42 C 0.9681(3) 0.1249(3) 0.40087(17) 0.0389(10) Uani 1 1 d . . .
H42 H 0.9577 0.1127 0.3643 0.047 Uiso 1 1 calc R . .
C43 C 1.0447(3) 0.1789(2) 0.40726(15) 0.0309(9) Uani 1 1 d . . .
H43 H 1.0868 0.2036 0.3750 0.037 Uiso 1 1 calc R . .
C44 C 0.6763(3) 0.5999(2) 0.47787(13) 0.0186(7) Uani 1 1 d . . .
H44B H 0.5958 0.5939 0.4863 0.022 Uiso 1 1 calc R . .
H44A H 0.7083 0.5663 0.4449 0.022 Uiso 1 1 calc R . .
C45 C 0.6849(2) 0.6975(2) 0.46250(13) 0.0191(7) Uani 1 1 d . . .
H45B H 0.6562 0.7304 0.4961 0.023 Uiso 1 1 calc R . .
H45A H 0.6355 0.7212 0.4331 0.023 Uiso 1 1 calc R . .
C46 C 1.1958(2) 0.2841(2) 0.55879(13) 0.0189(7) Uani 1 1 d . . .
H46A H 1.1995 0.2206 0.5727 0.023 Uiso 1 1 calc R . .
H46B H 1.1643 0.3200 0.5907 0.023 Uiso 1 1 calc R . .
C47 C 0.6787(3) 0.0144(2) 0.28835(13) 0.0203(7) Uani 1 1 d . . .
H47 H 0.7728 -0.0016 0.2838 0.024 Uiso 1 1 calc R . .
C48 C 0.6732(3) -0.0331(2) 0.40794(13) 0.0269(8) Uani 1 1 d . . .
H48A H 0.6625 0.0145 0.4331 0.040 Uiso 1 1 calc R . .
H48B H 0.7537 -0.0500 0.3955 0.040 Uiso 1 1 calc R . .
H48C H 0.6435 -0.0848 0.4280 0.040 Uiso 1 1 calc R . .
C49 C 0.6690(3) -0.1725(2) 0.30942(14) 0.0316(9) Uani 1 1 d . . .
H49A H 0.6373 -0.2031 0.3442 0.047 Uiso 1 1 calc R . .
H49B H 0.7492 -0.1726 0.3108 0.047 Uiso 1 1 calc R . .
H49C H 0.6599 -0.2032 0.2772 0.047 Uiso 1 1 calc R . .
C50 C 0.6798(3) -0.0554(2) 0.18166(13) 0.0263(8) Uani 1 1 d . . .
H50A H 0.6273 -0.0587 0.1548 0.039 Uiso 1 1 calc R . .
H50B H 0.7170 -0.1155 0.1930 0.039 Uiso 1 1 calc R . .
H50C H 0.7365 -0.0197 0.1639 0.039 Uiso 1 1 calc R . .
C51 C 0.6953(3) 0.1577(2) 0.20078(15) 0.0366(9) Uani 1 1 d . . .
H51A H 0.6711 0.1598 0.1634 0.055 Uiso 1 1 calc R . .
H51B H 0.7744 0.1296 0.1996 0.055 Uiso 1 1 calc R . .
H51C H 0.6868 0.2182 0.2120 0.055 Uiso 1 1 calc R . .
C52 C 0.6907(3) 0.1707(2) 0.34048(15) 0.0352(9) Uani 1 1 d . . .
H52A H 0.7668 0.1617 0.3201 0.053 Uiso 1 1 calc R . .
H52B H 0.6948 0.1561 0.3809 0.053 Uiso 1 1 calc R . .
H52C H 0.6558 0.2329 0.3337 0.053 Uiso 1 1 calc R . .
C53 C 0.4291(3) 0.1294(3) 0.40954(15) 0.0365(9) Uani 1 1 d . . .
H53A H 0.3820 0.1860 0.3992 0.055 Uiso 1 1 calc R . .
H53B H 0.4872 0.1401 0.4312 0.055 Uiso 1 1 calc R . .
H53C H 0.3823 0.0897 0.4324 0.055 Uiso 1 1 calc R . .
C54 C 0.4163(3) -0.0903(3) 0.39061(15) 0.0363(9) Uani 1 1 d . . .
H54A H 0.3392 -0.0605 0.4010 0.054 Uiso 1 1 calc R . .
H54B H 0.4566 -0.1012 0.4238 0.054 Uiso 1 1 calc R . .
H54C H 0.4144 -0.1470 0.3760 0.054 Uiso 1 1 calc R . .
C55 C 0.4206(3) -0.1053(2) 0.24648(15) 0.0326(9) Uani 1 1 d . . .
H55A H 0.3586 -0.0730 0.2265 0.049 Uiso 1 1 calc R . .
H55B H 0.3908 -0.1443 0.2778 0.049 Uiso 1 1 calc R . .
H55C H 0.4747 -0.1411 0.2205 0.049 Uiso 1 1 calc R . .
C56 C 0.4353(3) 0.1034(2) 0.17801(14) 0.0317(9) Uani 1 1 d . . .
H56A H 0.4599 0.0581 0.1513 0.048 Uiso 1 1 calc R . .
H56B H 0.4591 0.1594 0.1617 0.048 Uiso 1 1 calc R . .
H56C H 0.3531 0.1122 0.1863 0.048 Uiso 1 1 calc R . .
C57 C 0.4452(3) 0.2500(2) 0.27853(16) 0.0407(10) Uani 1 1 d . . .
H57A H 0.4401 0.2687 0.2386 0.061 Uiso 1 1 calc R . .
H57B H 0.4952 0.2835 0.2927 0.061 Uiso 1 1 calc R . .
H57C H 0.3701 0.2613 0.2998 0.061 Uiso 1 1 calc R . .
C58 C 0.2733(3) 0.0830(3) 0.30723(16) 0.0406(10) Uani 1 1 d . . .
H58A H 0.2495 0.1475 0.3015 0.061 Uiso 1 1 calc R . .
H58B H 0.2423 0.0613 0.3449 0.061 Uiso 1 1 calc R . .
H58C H 0.2456 0.0539 0.2789 0.061 Uiso 1 1 calc R . .
B1 B 0.6084(3) 0.0008(2) 0.35485(15) 0.0201(8) Uani 1 1 d . . .
B2 B 0.6053(3) -0.0730(2) 0.30309(15) 0.0207(8) Uani 1 1 d . . .
B3 B 0.6122(3) -0.0106(2) 0.23585(15) 0.0189(8) Uani 1 1 d . . .
B4 B 0.6199(3) 0.1014(3) 0.24516(16) 0.0232(9) Uani 1 1 d . . .
B5 B 0.6178(3) 0.1084(3) 0.31910(16) 0.0233(9) Uani 1 1 d . . .
B6 B 0.4874(3) 0.0844(3) 0.35375(16) 0.0239(9) Uani 1 1 d . . .
B7 B 0.4789(3) -0.0290(3) 0.34361(15) 0.0229(9) Uani 1 1 d . . .
B8 B 0.4819(3) -0.0361(3) 0.27033(15) 0.0215(8) Uani 1 1 d . . .
B9 B 0.4905(3) 0.0713(2) 0.23496(16) 0.0227(9) Uani 1 1 d . . .
B10 B 0.4942(3) 0.1460(3) 0.28590(16) 0.0247(9) Uani 1 1 d . . .
B11 B 0.4081(3) 0.0607(3) 0.30127(16) 0.0257(9) Uani 1 1 d . . .
C59 C 1.0450(3) 0.5579(2) 0.15924(13) 0.0253(8) Uani 1 1 d . . .
H59 H 1.0741 0.6176 0.1345 0.030 Uiso 1 1 calc R . .
C60 C 0.8913(4) 0.5546(3) 0.07861(15) 0.0457(11) Uani 1 1 d . . .
H60A H 0.9132 0.5118 0.0501 0.069 Uiso 1 1 calc R . .
H60C H 0.9203 0.6097 0.0648 0.069 Uiso 1 1 calc R . .
H60B H 0.8090 0.5674 0.0861 0.069 Uiso 1 1 calc R . .
C61 C 0.8367(4) 0.6683(3) 0.19542(17) 0.0537(13) Uani 1 1 d . . .
H61A H 0.7766 0.6697 0.1720 0.080 Uiso 1 1 calc R . .
H61B H 0.8827 0.7137 0.1799 0.080 Uiso 1 1 calc R . .
H61C H 0.8036 0.6802 0.2338 0.080 Uiso 1 1 calc R . .
C62 C 1.0716(3) 0.6306(2) 0.26015(15) 0.0337(9) Uani 1 1 d . . .
H62A H 1.0966 0.6754 0.2313 0.051 Uiso 1 1 calc R . .
H62B H 1.1328 0.6061 0.2828 0.051 Uiso 1 1 calc R . .
H62C H 1.0063 0.6581 0.2845 0.051 Uiso 1 1 calc R . .
C63 C 1.2719(3) 0.4960(3) 0.18338(15) 0.0352(9) Uani 1 1 d . . .
H63A H 1.2915 0.5066 0.2199 0.053 Uiso 1 1 calc R . .
H63B H 1.2828 0.5471 0.1563 0.053 Uiso 1 1 calc R . .
H63C H 1.3204 0.4425 0.1699 0.053 Uiso 1 1 calc R . .
C64 C 1.1597(3) 0.4538(2) 0.07108(13) 0.0311(9) Uani 1 1 d . . .
H64A H 1.1340 0.4126 0.0493 0.047 Uiso 1 1 calc R . .
H64B H 1.2385 0.4326 0.0767 0.047 Uiso 1 1 calc R . .
H64C H 1.1528 0.5130 0.0506 0.047 Uiso 1 1 calc R . .
C65 C 0.9426(3) 0.3275(3) 0.11907(15) 0.0355(9) Uani 1 1 d . . .
H65A H 0.9432 0.2705 0.1420 0.053 Uiso 1 1 calc R . .
H65B H 0.9982 0.3198 0.0857 0.053 Uiso 1 1 calc R . .
H65C H 0.8677 0.3481 0.1074 0.053 Uiso 1 1 calc R . .
C66 C 0.7367(3) 0.4633(4) 0.19892(19) 0.0635(15) Uani 1 1 d . . .
H66A H 0.7290 0.4090 0.1829 0.095 Uiso 1 1 calc R . .
H66B H 0.6995 0.5152 0.1771 0.095 Uiso 1 1 calc R . .
H66C H 0.7016 0.4621 0.2381 0.095 Uiso 1 1 calc R . .
C67 C 0.8523(3) 0.5134(3) 0.31490(15) 0.0425(11) Uani 1 1 d . . .
H67A H 0.7758 0.5417 0.3085 0.064 Uiso 1 1 calc R . .
H67B H 0.8867 0.5531 0.3339 0.064 Uiso 1 1 calc R . .
H67C H 0.8494 0.4574 0.3385 0.064 Uiso 1 1 calc R . .
C68 C 1.1291(3) 0.4032(2) 0.30633(13) 0.0283(8) Uani 1 1 d . . .
H68A H 1.0768 0.4176 0.3400 0.042 Uiso 1 1 calc R . .
H68B H 1.1953 0.4319 0.3054 0.042 Uiso 1 1 calc R . .
H68C H 1.1527 0.3386 0.3072 0.042 Uiso 1 1 calc R . .
C69 C 1.1859(3) 0.2895(2) 0.18442(15) 0.0309(9) Uani 1 1 d . . .
H69A H 1.1618 0.2436 0.2128 0.046 Uiso 1 1 calc R . .
H69B H 1.2602 0.3001 0.1905 0.046 Uiso 1 1 calc R . .
H69C H 1.1898 0.2696 0.1468 0.046 Uiso 1 1 calc R . .
C70 C 0.9239(4) 0.3001(3) 0.26586(16) 0.0438(11) Uani 1 1 d . . .
H70A H 0.8716 0.3185 0.2988 0.066 Uiso 1 1 calc R . .
H70B H 0.9898 0.2601 0.2783 0.066 Uiso 1 1 calc R . .
H70C H 0.8863 0.2692 0.2424 0.066 Uiso 1 1 calc R . .
B12 B 0.9422(4) 0.5139(3) 0.13507(16) 0.0275(10) Uani 1 1 d . . .
B13 B 0.9135(3) 0.5730(3) 0.19635(16) 0.0295(10) Uani 1 1 d . . .
B14 B 1.0378(3) 0.5531(3) 0.23088(15) 0.0230(9) Uani 1 1 d . . .
B15 B 1.1442(3) 0.4826(2) 0.18994(15) 0.0220(9) Uani 1 1 d . . .
B16 B 1.0848(3) 0.4590(2) 0.13024(15) 0.0215(8) Uani 1 1 d . . .
B17 B 0.9733(3) 0.3990(3) 0.15517(15) 0.0231(9) Uani 1 1 d . . .
B18 B 0.8665(3) 0.4693(3) 0.19671(17) 0.0316(10) Uani 1 1 d . . .
B19 B 0.9254(3) 0.4941(3) 0.25613(16) 0.0273(9) Uani 1 1 d . . .
B20 B 1.0681(3) 0.4380(3) 0.25158(15) 0.0217(9) Uani 1 1 d . . .
B21 B 1.0973(3) 0.3796(2) 0.18957(15) 0.0184(8) Uani 1 1 d . . .
B22 B 0.9628(3) 0.3851(3) 0.23046(16) 0.0260(9) Uani 1 1 d . . .
Cl1 Cl 0.87114(7) 0.11144(6) 0.05510(4) 0.0309(2) Uani 1 1 d . . .
Cl2 Cl 0.88325(8) 0.26620(7) -0.02607(4) 0.0422(3) Uani 1 1 d . . .
C71 C 0.8000(3) 0.2155(2) 0.02982(16) 0.0337(9) Uani 1 1 d . . .
H71B H 0.7805 0.2549 0.0608 0.040 Uiso 1 1 calc R . .
H71A H 0.7291 0.2074 0.0167 0.040 Uiso 1 1 calc R . .
Cl3 Cl 0.63865(9) 0.23237(7) 0.49873(4) 0.0423(3) Uani 1 1 d . . .
Cl4 Cl 0.64116(8) 0.39432(6) 0.42456(4) 0.0343(2) Uani 1 1 d . . .
C72 C 0.7220(3) 0.2958(2) 0.45173(15) 0.0303(9) Uani 1 1 d . . .
H72A H 0.7589 0.2603 0.4203 0.036 Uiso 1 1 calc R . .
H72B H 0.7816 0.3111 0.4712 0.036 Uiso 1 1 calc R . .
Cl5 Cl 1.01885(8) 0.13615(9) 0.66238(4) 0.0554(3) Uani 1 1 d D . .
Cl6 Cl 0.79627(8) 0.23749(7) 0.64907(4) 0.0421(3) Uani 1 1 d D . .
C73 C 0.8744(3) 0.1481(3) 0.68583(19) 0.0568(13) Uani 1 1 d D . .
H73A H 0.8468 0.0926 0.6812 0.068 Uiso 1 1 calc R . .
H73B H 0.8622 0.1572 0.7264 0.068 Uiso 1 1 calc R . .
Cl7 Cl 0.72892(15) 0.23129(18) 0.84048(13) 0.0512(7) Uani 0.755(6) 1 d PD A 1
Cl8 Cl 0.5000(4) 0.3138(2) 0.8291(2) 0.0328(7) Uani 0.755(6) 1 d PD A 1
C74 C 0.6400(6) 0.2971(10) 0.7953(3) 0.0311(14) Uani 0.755(6) 1 d PD A 1
H74A H 0.6432 0.2674 0.7605 0.037 Uiso 0.755(6) 1 calc PR A 1
H74B H 0.6653 0.3551 0.7847 0.037 Uiso 0.755(6) 1 calc PR A 1
Cl7A Cl 0.7262(6) 0.2596(5) 0.8636(4) 0.0512(7) Uani 0.245(6) 1 d PD A 2
Cl8A Cl 0.4985(15) 0.3338(9) 0.8322(8) 0.0328(7) Uani 0.245(6) 1 d PD A 2
C74A C 0.6416(19) 0.293(4) 0.8094(9) 0.0311(14) Uani 0.245(6) 1 d PD A 2
H74C H 0.6449 0.2423 0.7871 0.037 Uiso 0.245(6) 1 calc PR A 2
H74D H 0.6733 0.3405 0.7842 0.037 Uiso 0.245(6) 1 calc PR A 2

loop_
_atom_site_aniso_label
_atom_site_aniso_U_11
_atom_site_aniso_U_22
_atom_site_aniso_U_33
_atom_site_aniso_U_23
_atom_site_aniso_U_13
_atom_site_aniso_U_12
N1 0.0134(13) 0.0163(14) 0.0151(13) -0.0005(11) 0.0015(11) -0.0003(11)
N2 0.0159(14) 0.0139(14) 0.0205(14) -0.0018(11) -0.0014(11) 0.0002(11)
C1 0.032(2) 0.032(2) 0.0228(19) -0.0054(16) -0.0005(16) -0.0065(17)
C2 0.041(2) 0.049(3) 0.022(2) 0.0000(18) 0.0050(17) -0.012(2)
C3 0.028(2) 0.043(2) 0.028(2) 0.0095(17) -0.0013(16) -0.0112(18)
C4 0.0231(19) 0.029(2) 0.032(2) 0.0008(16) -0.0069(16) -0.0072(16)
C5 0.0194(17) 0.026(2) 0.0182(17) 0.0003(14) 0.0006(14) -0.0006(15)
C6 0.0150(16) 0.0194(18) 0.0166(16) 0.0025(13) -0.0013(13) 0.0041(13)
C7 0.0153(16) 0.0183(18) 0.0171(16) -0.0043(13) 0.0037(13) 0.0011(13)
C8 0.0112(15) 0.0153(17) 0.0170(16) -0.0007(13) 0.0007(12) -0.0032(13)
C9 0.0154(16) 0.0147(17) 0.0138(15) -0.0026(12) 0.0010(13) -0.0043(13)
C10 0.0145(16) 0.0171(17) 0.0169(16) -0.0012(13) -0.0026(13) -0.0042(13)
C11 0.0118(15) 0.0101(16) 0.0207(16) -0.0004(13) -0.0001(13) -0.0043(12)
C12 0.0176(16) 0.0141(17) 0.0157(16) -0.0020(13) 0.0004(13) -0.0043(13)
C13 0.0139(16) 0.0197(18) 0.0140(16) 0.0016(13) -0.0031(13) -0.0044(13)
C14 0.0190(17) 0.0155(18) 0.0228(18) -0.0046(14) 0.0010(14) 0.0011(14)
C15 0.0152(16) 0.0119(17) 0.0265(18) -0.0053(13) -0.0022(14) 0.0032(13)
C16 0.0250(19) 0.0196(19) 0.0283(19) -0.0026(15) -0.0015(15) -0.0040(15)
C17 0.029(2) 0.022(2) 0.042(2) 0.0017(17) -0.0020(17) -0.0039(16)
C18 0.024(2) 0.021(2) 0.051(2) -0.0058(17) -0.0079(18) -0.0024(16)
C19 0.034(2) 0.025(2) 0.038(2) -0.0135(17) -0.0110(18) -0.0030(17)
C20 0.0263(19) 0.0227(19) 0.0258(19) -0.0071(15) 0.0011(15) -0.0016(15)
C21 0.0129(16) 0.0200(18) 0.0198(17) -0.0011(13) -0.0049(13) 0.0003(13)
C22 0.0163(16) 0.0179(18) 0.0208(17) 0.0009(13) -0.0028(13) -0.0008(14)
C23 0.0214(17) 0.0160(18) 0.0193(17) 0.0029(13) -0.0021(14) 0.0016(14)
N3 0.0144(13) 0.0141(14) 0.0152(13) 0.0008(11) -0.0007(11) -0.0019(11)
N4 0.0160(14) 0.0135(14) 0.0162(13) -0.0008(11) -0.0021(11) -0.0007(11)
C24 0.0259(19) 0.024(2) 0.0219(18) -0.0020(15) -0.0010(15) 0.0003(15)
C25 0.028(2) 0.032(2) 0.0206(18) 0.0027(15) 0.0070(15) -0.0013(16)
C26 0.0222(19) 0.035(2) 0.030(2) 0.0086(16) -0.0008(16) -0.0109(16)
C27 0.0240(18) 0.026(2) 0.029(2) 0.0017(15) -0.0067(15) -0.0104(15)
C28 0.0191(17) 0.026(2) 0.0196(17) -0.0009(14) -0.0024(14) -0.0039(15)
C29 0.0086(15) 0.0199(18) 0.0187(17) 0.0034(13) -0.0024(13) 0.0012(13)
C30 0.0191(17) 0.0187(18) 0.0164(16) -0.0037(13) -0.0001(13) -0.0004(14)
C31 0.0102(15) 0.0130(16) 0.0176(16) -0.0003(12) -0.0004(12) -0.0033(13)
C32 0.0175(16) 0.0173(17) 0.0139(16) -0.0014(13) -0.0001(13) -0.0069(13)
C33 0.0151(16) 0.0162(17) 0.0133(16) 0.0021(12) -0.0024(13) -0.0068(13)
C34 0.0137(16) 0.0135(17) 0.0185(16) -0.0012(13) 0.0009(13) -0.0048(13)
C35 0.0165(16) 0.0188(18) 0.0134(16) -0.0042(13) 0.0032(13) -0.0067(14)
C36 0.0192(17) 0.0166(17) 0.0122(15) -0.0005(13) -0.0012(13) -0.0057(14)
C37 0.0209(17) 0.0160(18) 0.0214(17) -0.0057(14) 0.0031(14) 0.0011(14)
C38 0.0236(18) 0.0153(18) 0.0226(18) -0.0040(14) -0.0040(14) 0.0016(14)
C39 0.035(2) 0.023(2) 0.029(2) 0.0013(15) -0.0084(16) -0.0069(16)
C40 0.038(2) 0.027(2) 0.049(3) 0.0089(18) -0.0107(19) -0.0148(18)
C41 0.033(2) 0.022(2) 0.066(3) -0.0080(19) -0.024(2) -0.0053(17)
C42 0.037(2) 0.040(2) 0.045(2) -0.021(2) -0.016(2) -0.0001(19)
C43 0.030(2) 0.033(2) 0.028(2) -0.0098(16) -0.0041(16) 0.0031(17)
C44 0.0158(16) 0.0197(18) 0.0195(17) 0.0011(13) -0.0046(13) -0.0006(14)
C45 0.0162(16) 0.0235(19) 0.0166(16) 0.0014(13) -0.0034(13) -0.0014(14)
C46 0.0193(17) 0.0166(18) 0.0183(17) 0.0036(13) -0.0016(13) -0.0003(14)
C47 0.0218(18) 0.0196(18) 0.0184(17) -0.0031(13) -0.0021(14) 0.0001(14)
C48 0.032(2) 0.023(2) 0.0251(19) -0.0058(15) -0.0053(16) 0.0007(16)
C49 0.045(2) 0.022(2) 0.0253(19) -0.0005(15) -0.0074(17) 0.0029(17)
C50 0.0251(19) 0.031(2) 0.0212(18) -0.0038(15) -0.0016(15) -0.0012(16)
C51 0.047(2) 0.032(2) 0.033(2) 0.0026(17) -0.0048(18) -0.0147(19)
C52 0.041(2) 0.036(2) 0.033(2) -0.0021(17) -0.0089(18) -0.0144(19)
C53 0.036(2) 0.043(2) 0.027(2) -0.0134(17) 0.0016(17) 0.0050(19)
C54 0.040(2) 0.044(2) 0.028(2) -0.0007(17) 0.0012(17) -0.0198(19)
C55 0.037(2) 0.037(2) 0.028(2) -0.0062(17) -0.0029(17) -0.0158(18)
C56 0.041(2) 0.027(2) 0.027(2) -0.0039(16) -0.0124(17) 0.0015(17)
C57 0.055(3) 0.025(2) 0.043(2) -0.0059(18) -0.019(2) 0.0062(19)
C58 0.027(2) 0.056(3) 0.038(2) -0.011(2) -0.0032(17) 0.0007(19)
B1 0.025(2) 0.016(2) 0.0190(19) -0.0058(15) -0.0019(16) -0.0005(16)
B2 0.029(2) 0.016(2) 0.0168(19) -0.0030(15) -0.0037(16) -0.0006(17)
B3 0.023(2) 0.017(2) 0.0171(19) -0.0003(15) -0.0036(16) -0.0020(16)
B4 0.026(2) 0.021(2) 0.023(2) -0.0027(16) -0.0049(17) -0.0042(17)
B5 0.028(2) 0.018(2) 0.025(2) -0.0042(16) -0.0045(17) -0.0040(17)
B6 0.026(2) 0.020(2) 0.024(2) -0.0050(16) -0.0035(17) 0.0033(17)
B7 0.023(2) 0.029(2) 0.0160(19) -0.0029(16) 0.0012(16) -0.0058(17)
B8 0.024(2) 0.021(2) 0.0184(19) -0.0036(16) -0.0009(16) -0.0027(17)
B9 0.029(2) 0.016(2) 0.023(2) -0.0031(16) -0.0050(17) 0.0011(17)
B10 0.032(2) 0.019(2) 0.022(2) -0.0038(16) -0.0065(17) 0.0026(17)
B11 0.024(2) 0.031(2) 0.020(2) -0.0059(17) -0.0003(17) -0.0004(18)
C59 0.043(2) 0.0145(18) 0.0161(17) -0.0033(13) -0.0037(15) 0.0029(16)
C60 0.067(3) 0.040(3) 0.026(2) -0.0109(18) -0.022(2) 0.020(2)
C61 0.068(3) 0.047(3) 0.037(2) -0.019(2) -0.018(2) 0.034(2)
C62 0.046(2) 0.028(2) 0.027(2) -0.0085(16) 0.0041(17) -0.0073(18)
C63 0.033(2) 0.041(2) 0.035(2) -0.0145(18) 0.0062(17) -0.0156(18)
C64 0.044(2) 0.028(2) 0.0204(19) -0.0076(15) -0.0001(16) -0.0009(17)
C65 0.037(2) 0.039(2) 0.034(2) -0.0065(17) -0.0113(18) -0.0086(18)
C66 0.024(2) 0.120(5) 0.049(3) -0.037(3) -0.006(2) 0.002(3)
C67 0.032(2) 0.073(3) 0.024(2) -0.013(2) 0.0020(17) -0.011(2)
C68 0.037(2) 0.028(2) 0.0218(18) 0.0005(15) -0.0096(16) -0.0071(17)
C69 0.039(2) 0.023(2) 0.032(2) -0.0058(16) -0.0148(17) 0.0016(17)
C70 0.056(3) 0.053(3) 0.031(2) 0.0034(19) -0.007(2) -0.036(2)
B12 0.036(2) 0.025(2) 0.019(2) -0.0112(17) -0.0077(18) 0.0106(19)
B13 0.033(2) 0.036(3) 0.015(2) -0.0110(17) -0.0048(17) 0.0128(19)
B14 0.028(2) 0.024(2) 0.0139(19) -0.0048(16) 0.0018(16) 0.0028(17)
B15 0.032(2) 0.017(2) 0.0174(19) -0.0033(15) -0.0021(17) -0.0032(17)
B16 0.027(2) 0.017(2) 0.0185(19) -0.0026(15) -0.0037(16) 0.0017(17)
B17 0.026(2) 0.026(2) 0.0165(19) -0.0015(16) -0.0107(16) 0.0020(17)
B18 0.027(2) 0.047(3) 0.022(2) -0.0107(19) -0.0056(18) -0.001(2)
B19 0.020(2) 0.045(3) 0.016(2) -0.0064(18) -0.0004(16) -0.0054(19)
B20 0.027(2) 0.025(2) 0.0151(19) 0.0010(16) -0.0060(16) -0.0085(17)
B21 0.021(2) 0.019(2) 0.0153(18) 0.0005(15) -0.0037(15) -0.0034(16)
B22 0.027(2) 0.034(2) 0.021(2) 0.0034(17) -0.0066(17) -0.0145(19)
Cl1 0.0248(5) 0.0305(5) 0.0362(5) -0.0033(4) -0.0056(4) 0.0007(4)
Cl2 0.0372(6) 0.0399(6) 0.0443(6) 0.0036(5) -0.0005(5) 0.0001(5)
C71 0.0238(19) 0.026(2) 0.049(2) -0.0064(17) -0.0020(17) 0.0011(16)
Cl3 0.0491(6) 0.0358(6) 0.0384(6) 0.0016(4) 0.0058(5) -0.0089(5)
Cl4 0.0316(5) 0.0279(5) 0.0432(6) 0.0012(4) -0.0101(4) -0.0028(4)
C72 0.0247(19) 0.025(2) 0.042(2) -0.0016(17) -0.0065(17) -0.0039(16)
Cl5 0.0335(6) 0.0948(9) 0.0298(5) 0.0123(5) 0.0038(4) -0.0055(6)
Cl6 0.0380(6) 0.0448(6) 0.0457(6) 0.0074(5) -0.0095(5) -0.0167(5)
C73 0.032(2) 0.067(3) 0.062(3) 0.022(2) 0.001(2) -0.006(2)
Cl7 0.0393(7) 0.0518(14) 0.0644(16) 0.0277(11) -0.0221(10) -0.0207(8)
Cl8 0.0374(6) 0.028(2) 0.0272(8) 0.0025(14) 0.0044(5) 0.0020(13)
C74 0.035(2) 0.034(3) 0.026(4) 0.000(5) -0.001(3) -0.0156(19)
Cl7A 0.0393(7) 0.0518(14) 0.0644(16) 0.0277(11) -0.0221(10) -0.0207(8)
Cl8A 0.0374(6) 0.028(2) 0.0272(8) 0.0025(14) 0.0044(5) 0.0020(13)
C74A 0.035(2) 0.034(3) 0.026(4) 0.000(5) -0.001(3) -0.0156(19)

loop_
_atom_type_symbol
_atom_type_description
_atom_type_scat_dispersion_real
_atom_type_scat_dispersion_imag
_atom_type_scat_source
C C 0.0033 0.0016 'International Tables Vol C Tables 4.2.6.8 and 6.1.1.4'
H H 0.0000 0.0000 'International Tables Vol C Tables 4.2.6.8 and 6.1.1.4'
B B 0.0013 0.0007 'International Tables Vol C Tables 4.2.6.8 and 6.1.1.4'
N N 0.0061 0.0033 'International Tables Vol C Tables 4.2.6.8 and 6.1.1.4'
Cl Cl 0.1484 0.1585 'International Tables Vol C Tables 4.2.6.8 and 6.1.1.4'

loop_
_geom_angle_atom_site_label_1
_geom_angle_atom_site_label_2
_geom_angle_atom_site_label_3
_geom_angle
_geom_angle_site_symmetry_1
_geom_angle_site_symmetry_3
C8 N1 C7 120.5(2) . .
C8 N1 C21 124.1(2) . .
C7 N1 C21 114.9(2) . .
C11 N2 C23 123.4(3) . .
C11 N2 C14 119.8(2) . .
C23 N2 C14 116.6(2) . .
C2 C1 C6 120.1(3) . .
C2 C1 H1 119.9 . .
C6 C1 H1 119.9 . .
C1 C2 C3 120.4(3) . .
C1 C2 H2 119.8 . .
C3 C2 H2 119.8 . .
C2 C3 C4 119.7(3) . .
C2 C3 H3 120.1 . .
C4 C3 H3 120.1 . .
C5 C4 C3 119.8(3) . .
C5 C4 H4 120.1 . .
C3 C4 H4 120.1 . .
C6 C5 C4 121.0(3) . .
C6 C5 H5 119.5 . .
C4 C5 H5 119.5 . .
C5 C6 C1 119.0(3) . .
C5 C6 C7 123.8(3) . .
C1 C6 C7 117.2(3) . .
N1 C7 C6 114.8(3) . .
N1 C7 H7A 108.6 . .
C6 C7 H7A 108.6 . .
N1 C7 H7B 108.6 . .
C6 C7 H7B 108.6 . .
H7A C7 H7B 107.5 . .
N1 C8 C13 122.6(3) . .
N1 C8 C9 120.8(3) . .
C13 C8 C9 116.5(3) . .
C10 C9 C8 121.4(3) . .
C10 C9 H9 119.3 . .
C8 C9 H9 119.3 . .
C9 C10 C11 121.6(3) . .
C9 C10 H10 119.2 . .
C11 C10 H10 119.2 . .
N2 C11 C12 119.9(3) . .
N2 C11 C10 123.3(3) . .
C12 C11 C10 116.8(3) . .
C13 C12 C11 121.6(3) . .
C13 C12 H12 119.2 . .
C11 C12 H12 119.2 . .
C12 C13 C8 121.5(3) . .
C12 C13 H13 119.2 . .
C8 C13 H13 119.2 . .
N2 C14 C15 114.0(3) . .
N2 C14 H14B 108.7 . .
C15 C14 H14B 108.7 . .
N2 C14 H14A 108.7 . .
C15 C14 H14A 108.7 . .
H14B C14 H14A 107.6 . .
C16 C15 C20 118.3(3) . .
C16 C15 C14 121.8(3) . .
C20 C15 C14 119.8(3) . .
C17 C16 C15 120.7(3) . .
C17 C16 H16 119.7 . .
C15 C16 H16 119.7 . .
C18 C17 C16 120.0(3) . .
C18 C17 H17 120.0 . .
C16 C17 H17 120.0 . .
C19 C18 C17 119.7(3) . .
C19 C18 H18 120.1 . .
C17 C18 H18 120.1 . .
C18 C19 C20 120.2(3) . .
C18 C19 H19 119.9 . .
C20 C19 H19 119.9 . .
C19 C20 C15 121.0(3) . .
C19 C20 H20 119.5 . .
C15 C20 H20 119.5 . .
N1 C21 C22 114.0(2) . .
N1 C21 H21B 108.7 . .
C22 C21 H21B 108.7 . .
N1 C21 H21A 108.7 . .
C22 C21 H21A 108.7 . .
H21B C21 H21A 107.6 . .
C21 C22 C23 115.3(3) . 2_657
C21 C22 H22B 108.5 . .
C23 C22 H22B 108.5 2_657 .
C21 C22 H22A 108.5 . .
C23 C22 H22A 108.5 2_657 .
H22B C22 H22A 107.5 . .
N2 C23 C22 112.8(2) . 2_657
N2 C23 H23A 109.0 . .
C22 C23 H23A 109.0 2_657 .
N2 C23 H23B 109.0 . .
C22 C23 H23B 109.0 2_657 .
H23A C23 H23B 107.8 . .
C31 N3 C30 120.7(2) . .
C31 N3 C44 124.3(2) . .
C30 N3 C44 114.2(2) . .
C34 N4 C46 123.5(2) . .
C34 N4 C37 120.1(2) . .
C46 N4 C37 116.1(2) . .
C25 C24 C29 120.5(3) . .
C25 C24 H24 119.7 . .
C29 C24 H24 119.7 . .
C24 C25 C26 120.4(3) . .
C24 C25 H25 119.8 . .
C26 C25 H25 119.8 . .
C27 C26 C25 119.3(3) . .
C27 C26 H26 120.4 . .
C25 C26 H26 120.4 . .
C26 C27 C28 120.7(3) . .
C26 C27 H27 119.7 . .
C28 C27 H27 119.7 . .
C27 C28 C29 120.3(3) . .
C27 C28 H28 119.9 . .
C29 C28 H28 119.9 . .
C24 C29 C28 118.8(3) . .
C24 C29 C30 118.0(3) . .
C28 C29 C30 123.2(3) . .
N3 C30 C29 114.1(3) . .
N3 C30 H30A 108.7 . .
C29 C30 H30A 108.7 . .
N3 C30 H30B 108.7 . .
C29 C30 H30B 108.7 . .
H30A C30 H30B 107.6 . .
N3 C31 C36 122.7(3) . .
N3 C31 C32 120.8(3) . .
C36 C31 C32 116.5(3) . .
C33 C32 C31 121.5(3) . .
C33 C32 H32 119.3 . .
C31 C32 H32 119.3 . .
C32 C33 C34 121.4(3) . .
C32 C33 H33 119.3 . .
C34 C33 H33 119.3 . .
N4 C34 C33 123.3(3) . .
N4 C34 C35 119.8(3) . .
C33 C34 C35 116.9(3) . .
C36 C35 C34 121.4(3) . .
C36 C35 H35 119.3 . .
C34 C35 H35 119.3 . .
C35 C36 C31 122.0(3) . .
C35 C36 H36 119.0 . .
C31 C36 H36 119.0 . .
N4 C37 C38 113.3(3) . .
N4 C37 H37B 108.9 . .
C38 C37 H37B 108.9 . .
N4 C37 H37A 108.9 . .
C38 C37 H37A 108.9 . .
H37B C37 H37A 107.7 . .
C43 C38 C39 119.0(3) . .
C43 C38 C37 119.3(3) . .
C39 C38 C37 121.6(3) . .
C40 C39 C38 120.5(3) . .
C40 C39 H39 119.8 . .
C38 C39 H39 119.8 . .
C41 C40 C39 120.0(4) . .
C41 C40 H40 120.0 . .
C39 C40 H40 120.0 . .
C42 C41 C40 120.2(4) . .
C42 C41 H41 119.9 . .
C40 C41 H41 119.9 . .
C41 C42 C43 120.0(4) . .
C41 C42 H42 120.0 . .
C43 C42 H42 120.0 . .
C38 C43 C42 120.3(4) . .
C38 C43 H43 119.9 . .
C42 C43 H43 119.9 . .
N3 C44 C45 113.8(2) . .
N3 C44 H44B 108.8 . .
C45 C44 H44B 108.8 . .
N3 C44 H44A 108.8 . .
C45 C44 H44A 108.8 . .
H44B C44 H44A 107.7 . .
C44 C45 C46 114.7(3) . 2_766
C44 C45 H45B 108.6 . .
C46 C45 H45B 108.6 2_766 .
C44 C45 H45A 108.6 . .
C46 C45 H45A 108.6 2_766 .
H45B C45 H45A 107.6 . .
N4 C46 C45 112.1(2) . 2_766
N4 C46 H46A 109.2 . .
C45 C46 H46A 109.2 2_766 .
N4 C46 H46B 109.2 . .
C45 C46 H46B 109.2 2_766 .
H46A C46 H46B 107.9 . .
B5 C47 B3 115.2(2) . .
B5 C47 B4 63.4(2) . .
B3 C47 B4 62.7(2) . .
B5 C47 B2 115.2(3) . .
B3 C47 B2 63.0(2) . .
B4 C47 B2 115.4(2) . .
B5 C47 B1 63.2(2) . .
B3 C47 B1 115.0(3) . .
B4 C47 B1 115.9(3) . .
B2 C47 B1 62.5(2) . .
B5 C47 H47 117.1 . .
B3 C47 H47 117.6 . .
B4 C47 H47 117.0 . .
B2 C47 H47 117.5 . .
B1 C47 H47 117.3 . .
B1 C48 H48A 109.5 . .
B1 C48 H48B 109.5 . .
H48A C48 H48B 109.5 . .
B1 C48 H48C 109.5 . .
H48A C48 H48C 109.5 . .
H48B C48 H48C 109.5 . .
B2 C49 H49A 109.5 . .
B2 C49 H49B 109.5 . .
H49A C49 H49B 109.5 . .
B2 C49 H49C 109.5 . .
H49A C49 H49C 109.5 . .
H49B C49 H49C 109.5 . .
B3 C50 H50A 109.5 . .
B3 C50 H50B 109.5 . .
H50A C50 H50B 109.5 . .
B3 C50 H50C 109.5 . .
H50A C50 H50C 109.5 . .
H50B C50 H50C 109.5 . .
B4 C51 H51A 109.5 . .
B4 C51 H51B 109.5 . .
H51A C51 H51B 109.5 . .
B4 C51 H51C 109.5 . .
H51A C51 H51C 109.5 . .
H51B C51 H51C 109.5 . .
B5 C52 H52A 109.5 . .
B5 C52 H52B 109.5 . .
H52A C52 H52B 109.5 . .
B5 C52 H52C 109.5 . .
H52A C52 H52C 109.5 . .
H52B C52 H52C 109.5 . .
B6 C53 H53A 109.5 . .
B6 C53 H53B 109.5 . .
H53A C53 H53B 109.5 . .
B6 C53 H53C 109.5 . .
H53A C53 H53C 109.5 . .
H53B C53 H53C 109.5 . .
B7 C54 H54A 109.5 . .
B7 C54 H54B 109.5 . .
H54A C54 H54B 109.5 . .
B7 C54 H54C 109.5 . .
H54A C54 H54C 109.5 . .
H54B C54 H54C 109.5 . .
B8 C55 H55A 109.5 . .
B8 C55 H55B 109.5 . .
H55A C55 H55B 109.5 . .
B8 C55 H55C 109.5 . .
H55A C55 H55C 109.5 . .
H55B C55 H55C 109.5 . .
B9 C56 H56A 109.5 . .
B9 C56 H56B 109.5 . .
H56A C56 H56B 109.5 . .
B9 C56 H56C 109.5 . .
H56A C56 H56C 109.5 . .
H56B C56 H56C 109.5 . .
B10 C57 H57A 109.5 . .
B10 C57 H57B 109.5 . .
H57A C57 H57B 109.5 . .
B10 C57 H57C 109.5 . .
H57A C57 H57C 109.5 . .
H57B C57 H57C 109.5 . .
B11 C58 H58A 109.5 . .
B11 C58 H58B 109.5 . .
H58A C58 H58B 109.5 . .
B11 C58 H58C 109.5 . .
H58A C58 H58C 109.5 . .
H58B C58 H58C 109.5 . .
C48 B1 C47 121.8(3) . .
C48 B1 B6 125.4(3) . .
C47 B1 B6 103.5(2) . .
C48 B1 B7 125.2(3) . .
C47 B1 B7 104.1(2) . .
B6 B1 B7 61.1(2) . .
C48 B1 B2 120.1(3) . .
C47 B1 B2 58.7(2) . .
B6 B1 B2 108.4(3) . .
B7 B1 B2 59.6(2) . .
C48 B1 B5 120.6(3) . .
C47 B1 B5 57.9(2) . .
B6 B1 B5 59.4(2) . .
B7 B1 B5 108.2(3) . .
B2 B1 B5 107.7(3) . .
C49 B2 C47 121.0(3) . .
C49 B2 B8 125.7(3) . .
C47 B2 B8 103.9(2) . .
C49 B2 B7 125.9(3) . .
C47 B2 B7 104.4(3) . .
B8 B2 B7 60.2(2) . .
C49 B2 B1 120.2(3) . .
C47 B2 B1 58.7(2) . .
B8 B2 B1 108.1(3) . .
B7 B2 B1 60.1(2) . .
C49 B2 B3 120.0(3) . .
C47 B2 B3 58.06(19) . .
B8 B2 B3 59.8(2) . .
B7 B2 B3 107.9(3) . .
B1 B2 B3 107.8(3) . .
C50 B3 C47 122.1(3) . .
C50 B3 B9 124.7(3) . .
C47 B3 B9 104.4(2) . .
C50 B3 B8 124.6(3) . .
C47 B3 B8 104.3(2) . .
B9 B3 B8 60.6(2) . .
C50 B3 B4 119.9(3) . .
C47 B3 B4 58.97(19) . .
B9 B3 B4 60.0(2) . .
B8 B3 B4 108.8(3) . .
C50 B3 B2 120.2(3) . .
C47 B3 B2 58.89(19) . .
B9 B3 B2 108.2(3) . .
B8 B3 B2 59.5(2) . .
B4 B3 B2 108.9(3) . .
C51 B4 C47 121.7(3) . .
C51 B4 B10 125.1(3) . .
C47 B4 B10 103.9(3) . .
C51 B4 B9 126.1(3) . .
C47 B4 B9 103.7(3) . .
B10 B4 B9 60.3(2) . .
C51 B4 B3 121.0(3) . .
C47 B4 B3 58.34(19) . .
B10 B4 B3 107.9(3) . .
B9 B4 B3 59.6(2) . .
C51 B4 B5 120.2(3) . .
C47 B4 B5 57.89(19) . .
B10 B4 B5 59.8(2) . .
B9 B4 B5 107.5(3) . .
B3 B4 B5 107.1(3) . .
C52 B5 C47 121.5(3) . .
C52 B5 B6 124.9(3) . .
C47 B5 B6 104.7(3) . .
C52 B5 B10 125.0(3) . .
C47 B5 B10 104.3(3) . .
B6 B5 B10 60.9(2) . .
C52 B5 B1 120.1(3) . .
C47 B5 B1 58.9(2) . .
B6 B5 B1 59.9(2) . .
B10 B5 B1 108.5(3) . .
C52 B5 B4 120.1(3) . .
C47 B5 B4 58.7(2) . .
B6 B5 B4 108.5(3) . .
B10 B5 B4 59.5(2) . .
B1 B5 B4 108.5(3) . .
C53 B6 B5 121.6(3) . .
C53 B6 B1 121.3(3) . .
B5 B6 B1 60.7(2) . .
C53 B6 B10 122.0(3) . .
B5 B6 B10 59.9(2) . .
B1 B6 B10 108.4(3) . .
C53 B6 B11 122.5(3) . .
B5 B6 B11 107.5(3) . .
B1 B6 B11 107.3(3) . .
B10 B6 B11 59.9(2) . .
C53 B6 B7 121.8(3) . .
B5 B6 B7 108.0(3) . .
B1 B6 B7 59.6(2) . .
B10 B6 B7 107.7(3) . .
B11 B6 B7 59.5(2) . .
C54 B7 B2 120.9(3) . .
C54 B7 B8 123.4(3) . .
B2 B7 B8 59.8(2) . .
C54 B7 B1 119.7(3) . .
B2 B7 B1 60.3(2) . .
B8 B7 B1 108.0(3) . .
C54 B7 B11 124.0(3) . .
B2 B7 B11 107.5(3) . .
B8 B7 B11 59.9(2) . .
B1 B7 B11 107.4(3) . .
C54 B7 B6 121.7(3) . .
B2 B7 B6 107.5(3) . .
B8 B7 B6 107.7(3) . .
B1 B7 B6 59.3(2) . .
B11 B7 B6 59.9(2) . .
C55 B8 B2 120.6(3) . .
C55 B8 B3 120.6(3) . .
B2 B8 B3 60.7(2) . .
C55 B8 B7 122.0(3) . .
B2 B8 B7 60.0(2) . .
B3 B8 B7 108.5(3) . .
C55 B8 B11 123.2(3) . .
B2 B8 B11 108.1(3) . .
B3 B8 B11 107.4(3) . .
B7 B8 B11 60.4(2) . .
C55 B8 B9 121.8(3) . .
B2 B8 B9 108.3(3) . .
B3 B8 B9 59.5(2) . .
B7 B8 B9 108.3(3) . .
B11 B8 B9 59.7(2) . .
C56 B9 B3 121.0(3) . .
C56 B9 B4 121.0(3) . .
B3 B9 B4 60.3(2) . .
C56 B9 B11 122.2(3) . .
B3 B9 B11 108.0(3) . .
B4 B9 B11 108.5(3) . .
C56 B9 B10 122.0(3) . .
B3 B9 B10 108.1(3) . .
B4 B9 B10 59.8(2) . .
B11 B9 B10 60.6(2) . .
C56 B9 B8 121.4(3) . .
B3 B9 B8 59.9(2) . .
B4 B9 B8 108.5(3) . .
B11 B9 B8 60.0(2) . .
B10 B9 B8 108.6(3) . .
C57 B10 B4 120.6(3) . .
C57 B10 B5 120.1(3) . .
B4 B10 B5 60.7(2) . .
C57 B10 B9 123.4(3) . .
B4 B10 B9 59.9(2) . .
B5 B10 B9 107.8(3) . .
C57 B10 B11 123.9(3) . .
B4 B10 B11 107.6(3) . .
B5 B10 B11 107.2(3) . .
B9 B10 B11 59.5(2) . .
C57 B10 B6 121.4(3) . .
B4 B10 B6 108.2(3) . .
B5 B10 B6 59.3(2) . .
B9 B10 B6 107.7(3) . .
B11 B10 B6 60.1(2) . .
C58 B11 B9 121.4(3) . .
C58 B11 B8 121.0(3) . .
B9 B11 B8 60.3(2) . .
C58 B11 B7 121.1(3) . .
B9 B11 B7 108.3(3) . .
B8 B11 B7 59.8(2) . .
C58 B11 B10 122.0(3) . .
B9 B11 B10 59.9(2) . .
B8 B11 B10 108.3(3) . .
B7 B11 B10 108.7(3) . .
C58 B11 B6 122.2(3) . .
B9 B11 B6 108.0(3) . .
B8 B11 B6 108.1(3) . .
B7 B11 B6 60.6(2) . .
B10 B11 B6 60.0(2) . .
B15 C59 B16 63.5(2) . .
B15 C59 B14 63.3(2) . .
B16 C59 B14 116.0(3) . .
B15 C59 B13 115.8(3) . .
B16 C59 B13 115.5(3) . .
B14 C59 B13 63.0(2) . .
B15 C59 B12 115.4(3) . .
B16 C59 B12 62.8(2) . .
B14 C59 B12 114.9(3) . .
B13 C59 B12 62.5(2) . .
B15 C59 H59 116.8 . .
B16 C59 H59 116.9 . .
B14 C59 H59 117.2 . .
B13 C59 H59 117.3 . .
B12 C59 H59 117.9 . .
B12 C60 H60A 109.5 . .
B12 C60 H60C 109.5 . .
H60A C60 H60C 109.5 . .
B12 C60 H60B 109.5 . .
H60A C60 H60B 109.5 . .
H60C C60 H60B 109.5 . .
B13 C61 H61A 109.5 . .
B13 C61 H61B 109.5 . .
H61A C61 H61B 109.5 . .
B13 C61 H61C 109.5 . .
H61A C61 H61C 109.5 . .
H61B C61 H61C 109.5 . .
B14 C62 H62A 109.5 . .
B14 C62 H62B 109.5 . .
H62A C62 H62B 109.5 . .
B14 C62 H62C 109.5 . .
H62A C62 H62C 109.5 . .
H62B C62 H62C 109.5 . .
B15 C63 H63A 109.5 . .
B15 C63 H63B 109.5 . .
H63A C63 H63B 109.5 . .
B15 C63 H63C 109.5 . .
H63A C63 H63C 109.5 . .
H63B C63 H63C 109.5 . .
B16 C64 H64A 109.5 . .
B16 C64 H64B 109.5 . .
H64A C64 H64B 109.5 . .
B16 C64 H64C 109.5 . .
H64A C64 H64C 109.5 . .
H64B C64 H64C 109.5 . .
B17 C65 H65A 109.5 . .
B17 C65 H65B 109.5 . .
H65A C65 H65B 109.5 . .
B17 C65 H65C 109.5 . .
H65A C65 H65C 109.5 . .
H65B C65 H65C 109.5 . .
B18 C66 H66A 109.5 . .
B18 C66 H66B 109.5 . .
H66A C66 H66B 109.5 . .
B18 C66 H66C 109.5 . .
H66A C66 H66C 109.5 . .
H66B C66 H66C 109.5 . .
B19 C67 H67A 109.5 . .
B19 C67 H67B 109.5 . .
H67A C67 H67B 109.5 . .
B19 C67 H67C 109.5 . .
H67A C67 H67C 109.5 . .
H67B C67 H67C 109.5 . .
B20 C68 H68A 109.5 . .
B20 C68 H68B 109.5 . .
H68A C68 H68B 109.5 . .
B20 C68 H68C 109.5 . .
H68A C68 H68C 109.5 . .
H68B C68 H68C 109.5 . .
B21 C69 H69A 109.5 . .
B21 C69 H69B 109.5 . .
H69A C69 H69B 109.5 . .
B21 C69 H69C 109.5 . .
H69A C69 H69C 109.5 . .
H69B C69 H69C 109.5 . .
B22 C70 H70A 109.5 . .
B22 C70 H70B 109.5 . .
H70A C70 H70B 109.5 . .
B22 C70 H70C 109.5 . .
H70A C70 H70C 109.5 . .
H70B C70 H70C 109.5 . .
C60 B12 C59 121.5(3) . .
C60 B12 B17 124.1(3) . .
C59 B12 B17 104.2(3) . .
C60 B12 B18 125.9(3) . .
C59 B12 B18 104.5(3) . .
B17 B12 B18 61.2(2) . .
C60 B12 B13 121.0(3) . .
C59 B12 B13 58.6(2) . .
B17 B12 B13 109.2(3) . .
B18 B12 B13 60.2(2) . .
C60 B12 B16 118.5(3) . .
C59 B12 B16 58.3(2) . .
B17 B12 B16 59.9(2) . .
B18 B12 B16 108.9(3) . .
B13 B12 B16 108.4(3) . .
C61 B13 C59 120.8(3) . .
C61 B13 B12 120.3(3) . .
C59 B13 B12 58.8(2) . .
C61 B13 B19 125.7(3) . .
C59 B13 B19 104.1(3) . .
B12 B13 B19 108.0(3) . .
C61 B13 B18 126.2(3) . .
C59 B13 B18 104.2(3) . .
B12 B13 B18 59.7(2) . .
B19 B13 B18 60.3(2) . .
C61 B13 B14 119.8(3) . .
C59 B13 B14 58.5(2) . .
B12 B13 B14 108.1(3) . .
B19 B13 B14 59.6(2) . .
B18 B13 B14 107.8(3) . .
C62 B14 C59 120.6(3) . .
C62 B14 B20 126.1(3) . .
C59 B14 B20 103.8(3) . .
C62 B14 B19 126.0(3) . .
C59 B14 B19 104.5(3) . .
B20 B14 B19 60.7(2) . .
C62 B14 B13 120.1(3) . .
C59 B14 B13 58.5(2) . .
B20 B14 B13 108.2(3) . .
B19 B14 B13 60.0(2) . .
C62 B14 B15 119.5(3) . .
C59 B14 B15 58.19(19) . .
B20 B14 B15 59.8(2) . .
B19 B14 B15 108.6(3) . .
B13 B14 B15 107.9(3) . .
C63 B15 C59 121.6(3) . .
C63 B15 B21 125.3(3) . .
C59 B15 B21 103.8(3) . .
C63 B15 B20 125.9(3) . .
C59 B15 B20 103.8(3) . .
B21 B15 B20 60.5(2) . .
C63 B15 B14 120.7(3) . .
C59 B15 B14 58.5(2) . .
B21 B15 B14 107.9(3) . .
B20 B15 B14 59.5(2) . .
C63 B15 B16 119.8(3) . .
C59 B15 B16 58.3(2) . .
B21 B15 B16 59.8(2) . .
B20 B15 B16 108.1(3) . .
B14 B15 B16 107.8(3) . .
C64 B16 C59 120.4(3) . .
C64 B16 B17 126.4(3) . .
C59 B16 B17 104.3(3) . .
C64 B16 B21 126.4(3) . .
C59 B16 B21 103.6(2) . .
B17 B16 B21 60.3(2) . .
C64 B16 B12 120.4(3) . .
C59 B16 B12 58.9(2) . .
B17 B16 B12 59.5(2) . .
B21 B16 B12 107.4(3) . .
C64 B16 B15 119.6(3) . .
C59 B16 B15 58.2(2) . .
B17 B16 B15 108.1(3) . .
B21 B16 B15 59.6(2) . .
B12 B16 B15 107.8(3) . .
C65 B17 B12 121.1(3) . .
C65 B17 B16 121.2(3) . .
B12 B17 B16 60.6(2) . .
C65 B17 B21 122.4(3) . .
B12 B17 B21 108.1(3) . .
B16 B17 B21 60.0(2) . .
C65 B17 B22 122.4(3) . .
B12 B17 B22 107.6(3) . .
B16 B17 B22 108.0(3) . .
B21 B17 B22 59.8(2) . .
C65 B17 B18 121.7(3) . .
B12 B17 B18 59.6(2) . .
B16 B17 B18 108.2(3) . .
B21 B17 B18 107.6(3) . .
B22 B17 B18 59.7(2) . .
C66 B18 B12 121.0(3) . .
C66 B18 B13 121.6(4) . .
B12 B18 B13 60.1(2) . .
C66 B18 B22 122.5(4) . .
B12 B18 B22 107.4(3) . .
B13 B18 B22 108.1(3) . .
C66 B18 B19 122.4(3) . .
B12 B18 B19 108.0(3) . .
B13 B18 B19 59.8(2) . .
B22 B18 B19 60.7(2) . .
C66 B18 B17 121.5(3) . .
B12 B18 B17 59.2(2) . .
B13 B18 B17 107.5(3) . .
B22 B18 B17 59.9(2) . .
B19 B18 B17 108.4(3) . .
C67 B19 B14 120.0(3) . .
C67 B19 B13 120.9(3) . .
B14 B19 B13 60.4(2) . .
C67 B19 B20 122.1(3) . .
B14 B19 B20 59.5(2) . .
B13 B19 B20 107.6(3) . .
C67 B19 B18 123.0(3) . .
B14 B19 B18 108.1(3) . .
B13 B19 B18 59.9(2) . .
B20 B19 B18 107.4(3) . .
C67 B19 B22 124.0(3) . .
B14 B19 B22 107.3(3) . .
B13 B19 B22 107.3(3) . .
B20 B19 B22 59.6(2) . .
B18 B19 B22 59.6(2) . .
C68 B20 B14 120.7(3) . .
C68 B20 B15 120.3(3) . .
B14 B20 B15 60.7(2) . .
C68 B20 B22 122.7(3) . .
B14 B20 B22 108.4(3) . .
B15 B20 B22 108.0(2) . .
C68 B20 B21 121.9(3) . .
B14 B20 B21 108.2(2) . .
B15 B20 B21 59.7(2) . .
B22 B20 B21 59.8(2) . .
C68 B20 B19 121.9(3) . .
B14 B20 B19 59.8(2) . .
B15 B20 B19 108.6(3) . .
B22 B20 B19 60.7(2) . .
B21 B20 B19 108.4(2) . .
C69 B21 B15 120.5(3) . .
C69 B21 B16 119.7(3) . .
B15 B21 B16 60.7(2) . .
C69 B21 B22 123.2(3) . .
B15 B21 B22 108.3(3) . .
B16 B21 B22 108.2(3) . .
C69 B21 B17 121.3(3) . .
B15 B21 B17 108.4(3) . .
B16 B21 B17 59.7(2) . .
B22 B21 B17 60.4(2) . .
C69 B21 B20 123.1(3) . .
B15 B21 B20 59.8(2) . .
B16 B21 B20 108.2(3) . .
B22 B21 B20 60.1(2) . .
B17 B21 B20 108.2(3) . .
C70 B22 B21 121.7(3) . .
C70 B22 B20 121.3(3) . .
B21 B22 B20 60.1(2) . .
C70 B22 B18 122.2(3) . .
B21 B22 B18 108.1(3) . .
B20 B22 B18 107.5(3) . .
C70 B22 B17 122.3(3) . .
B21 B22 B17 59.8(2) . .
B20 B22 B17 107.8(3) . .
B18 B22 B17 60.3(2) . .
C70 B22 B19 121.5(3) . .
B21 B22 B19 107.9(3) . .
B20 B22 B19 59.7(2) . .
B18 B22 B19 59.7(2) . .
B17 B22 B19 107.9(3) . .
Cl1 C71 Cl2 111.48(19) . .
Cl1 C71 H71B 109.3 . .
Cl2 C71 H71B 109.3 . .
Cl1 C71 H71A 109.3 . .
Cl2 C71 H71A 109.3 . .
H71B C71 H71A 108.0 . .
Cl3 C72 Cl4 111.33(19) . .
Cl3 C72 H72A 109.4 . .
Cl4 C72 H72A 109.4 . .
Cl3 C72 H72B 109.4 . .
Cl4 C72 H72B 109.4 . .
H72A C72 H72B 108.0 . .
Cl6 C73 Cl5 112.4(2) . .
Cl6 C73 H73A 109.1 . .
Cl5 C73 H73A 109.1 . .
Cl6 C73 H73B 109.1 . .
Cl5 C73 H73B 109.1 . .
H73A C73 H73B 107.9 . .
Cl7 C74 Cl8 109.9(5) . .
Cl7 C74 H74A 109.7 . .
Cl8 C74 H74A 109.7 . .
Cl7 C74 H74B 109.7 . .
Cl8 C74 H74B 109.7 . .
H74A C74 H74B 108.2 . .
Cl7A C74A Cl8A 114.8(14) . .
Cl7A C74A H74C 108.6 . .
Cl8A C74A H74C 108.6 . .
Cl7A C74A H74D 108.6 . .
Cl8A C74A H74D 108.6 . .
H74C C74A H74D 107.5 . .

loop_
_geom_bond_atom_site_label_1
_geom_bond_atom_site_label_2
_geom_bond_distance
_geom_bond_site_symmetry_2
_geom_bond_publ_flag
N1 C8 1.352(4) . ?
N1 C7 1.467(4) . ?
N1 C21 1.468(4) . ?
N2 C11 1.356(4) . ?
N2 C23 1.464(4) . ?
N2 C14 1.474(4) . ?
C1 C2 1.377(5) . ?
C1 C6 1.400(4) . ?
C1 H1 0.9500 . ?
C2 C3 1.378(5) . ?
C2 H2 0.9500 . ?
C3 C4 1.385(5) . ?
C3 H3 0.9500 . ?
C4 C5 1.382(5) . ?
C4 H4 0.9500 . ?
C5 C6 1.372(4) . ?
C5 H5 0.9500 . ?
C6 C7 1.519(4) . ?
C7 H7A 0.9900 . ?
C7 H7B 0.9900 . ?
C8 C13 1.422(4) . ?
C8 C9 1.430(4) . ?
C9 C10 1.358(4) . ?
C9 H9 0.9500 . ?
C10 C11 1.422(4) . ?
C10 H10 0.9500 . ?
C11 C12 1.417(4) . ?
C12 C13 1.362(4) . ?
C12 H12 0.9500 . ?
C13 H13 0.9500 . ?
C14 C15 1.509(4) . ?
C14 H14B 0.9900 . ?
C14 H14A 0.9900 . ?
C15 C16 1.391(4) . ?
C15 C20 1.392(4) . ?
C16 C17 1.390(5) . ?
C16 H16 0.9500 . ?
C17 C18 1.386(5) . ?
C17 H17 0.9500 . ?
C18 C19 1.378(5) . ?
C18 H18 0.9500 . ?
C19 C20 1.383(5) . ?
C19 H19 0.9500 . ?
C20 H20 0.9500 . ?
C21 C22 1.524(4) . ?
C21 H21B 0.9900 . ?
C21 H21A 0.9900 . ?
C22 C23 1.528(4) 2_657 ?
C22 H22B 0.9900 . ?
C22 H22A 0.9900 . ?
C23 C22 1.528(4) 2_657 ?
C23 H23A 0.9900 . ?
C23 H23B 0.9900 . ?
N3 C31 1.346(4) . ?
N3 C30 1.471(4) . ?
N3 C44 1.477(4) . ?
N4 C34 1.351(4) . ?
N4 C46 1.463(4) . ?
N4 C37 1.473(4) . ?
C24 C25 1.382(5) . ?
C24 C29 1.388(4) . ?
C24 H24 0.9500 . ?
C25 C26 1.388(5) . ?
C25 H25 0.9500 . ?
C26 C27 1.375(5) . ?
C26 H26 0.9500 . ?
C27 C28 1.386(4) . ?
C27 H27 0.9500 . ?
C28 C29 1.391(4) . ?
C28 H28 0.9500 . ?
C29 C30 1.516(4) . ?
C30 H30A 0.9900 . ?
C30 H30B 0.9900 . ?
C31 C36 1.421(4) . ?
C31 C32 1.431(4) . ?
C32 C33 1.367(4) . ?
C32 H32 0.9500 . ?
C33 C34 1.421(4) . ?
C33 H33 0.9500 . ?
C34 C35 1.430(4) . ?
C35 C36 1.356(4) . ?
C35 H35 0.9500 . ?
C36 H36 0.9500 . ?
C37 C38 1.509(4) . ?
C37 H37B 0.9900 . ?
C37 H37A 0.9900 . ?
C38 C43 1.385(4) . ?
C38 C39 1.389(5) . ?
C39 C40 1.378(5) . ?
C39 H39 0.9500 . ?
C40 C41 1.377(5) . ?
C40 H40 0.9500 . ?
C41 C42 1.371(6) . ?
C41 H41 0.9500 . ?
C42 C43 1.387(5) . ?
C42 H42 0.9500 . ?
C43 H43 0.9500 . ?
C44 C45 1.522(4) . ?
C44 H44B 0.9900 . ?
C44 H44A 0.9900 . ?
C45 C46 1.534(4) 2_766 ?
C45 H45B 0.9900 . ?
C45 H45A 0.9900 . ?
C46 C45 1.534(4) 2_766 ?
C46 H46A 0.9900 . ?
C46 H46B 0.9900 . ?
C47 B5 1.699(5) . ?
C47 B3 1.703(5) . ?
C47 B4 1.714(5) . ?
C47 B2 1.718(5) . ?
C47 B1 1.718(5) . ?
C47 H47 1.1200 . ?
C48 B1 1.586(5) . ?
C48 H48A 0.9800 . ?
C48 H48B 0.9800 . ?
C48 H48C 0.9800 . ?
C49 B2 1.587(5) . ?
C49 H49A 0.9800 . ?
C49 H49B 0.9800 . ?
C49 H49C 0.9800 . ?
C50 B3 1.599(5) . ?
C50 H50A 0.9800 . ?
C50 H50B 0.9800 . ?
C50 H50C 0.9800 . ?
C51 B4 1.592(5) . ?
C51 H51A 0.9800 . ?
C51 H51B 0.9800 . ?
C51 H51C 0.9800 . ?
C52 B5 1.582(5) . ?
C52 H52A 0.9800 . ?
C52 H52B 0.9800 . ?
C52 H52C 0.9800 . ?
C53 B6 1.599(5) . ?
C53 H53A 0.9800 . ?
C53 H53B 0.9800 . ?
C53 H53C 0.9800 . ?
C54 B7 1.590(5) . ?
C54 H54A 0.9800 . ?
C54 H54B 0.9800 . ?
C54 H54C 0.9800 . ?
C55 B8 1.596(5) . ?
C55 H55A 0.9800 . ?
C55 H55B 0.9800 . ?
C55 H55C 0.9800 . ?
C56 B9 1.601(5) . ?
C56 H56A 0.9800 . ?
C56 H56B 0.9800 . ?
C56 H56C 0.9800 . ?
C57 B10 1.601(5) . ?
C57 H57A 0.9800 . ?
C57 H57B 0.9800 . ?
C57 H57C 0.9800 . ?
C58 B11 1.605(5) . ?
C58 H58A 0.9800 . ?
C58 H58B 0.9800 . ?
C58 H58C 0.9800 . ?
B1 B6 1.774(5) . ?
B1 B7 1.779(5) . ?
B1 B2 1.784(5) . ?
B1 B5 1.790(5) . ?
B2 B8 1.768(5) . ?
B2 B7 1.771(5) . ?
B2 B3 1.788(5) . ?
B3 B9 1.765(5) . ?
B3 B8 1.772(5) . ?
B3 B4 1.777(5) . ?
B4 B10 1.771(6) . ?
B4 B9 1.772(5) . ?
B4 B5 1.793(5) . ?
B5 B6 1.766(6) . ?
B5 B10 1.777(5) . ?
B6 B10 1.795(5) . ?
B6 B11 1.795(5) . ?
B6 B7 1.807(6) . ?
B7 B8 1.776(5) . ?
B7 B11 1.787(5) . ?
B8 B11 1.777(5) . ?
B8 B9 1.783(5) . ?
B9 B11 1.772(5) . ?
B9 B10 1.780(5) . ?
B10 B11 1.793(6) . ?
C59 B15 1.704(5) . ?
C59 B16 1.706(5) . ?
C59 B14 1.710(5) . ?
C59 B13 1.712(5) . ?
C59 B12 1.716(5) . ?
C59 H59 1.1200 . ?
C60 B12 1.591(5) . ?
C60 H60A 0.9800 . ?
C60 H60C 0.9800 . ?
C60 H60B 0.9800 . ?
C61 B13 1.590(5) . ?
C61 H61A 0.9800 . ?
C61 H61B 0.9800 . ?
C61 H61C 0.9800 . ?
C62 B14 1.587(5) . ?
C62 H62A 0.9800 . ?
C62 H62B 0.9800 . ?
C62 H62C 0.9800 . ?
C63 B15 1.586(5) . ?
C63 H63A 0.9800 . ?
C63 H63B 0.9800 . ?
C63 H63C 0.9800 . ?
C64 B16 1.584(5) . ?
C64 H64A 0.9800 . ?
C64 H64B 0.9800 . ?
C64 H64C 0.9800 . ?
C65 B17 1.596(5) . ?
C65 H65A 0.9800 . ?
C65 H65B 0.9800 . ?
C65 H65C 0.9800 . ?
C66 B18 1.591(6) . ?
C66 H66A 0.9800 . ?
C66 H66B 0.9800 . ?
C66 H66C 0.9800 . ?
C67 B19 1.592(5) . ?
C67 H67A 0.9800 . ?
C67 H67B 0.9800 . ?
C67 H67C 0.9800 . ?
C68 B20 1.597(4) . ?
C68 H68A 0.9800 . ?
C68 H68B 0.9800 . ?
C68 H68C 0.9800 . ?
C69 B21 1.601(5) . ?
C69 H69A 0.9800 . ?
C69 H69B 0.9800 . ?
C69 H69C 0.9800 . ?
C70 B22 1.585(5) . ?
C70 H70A 0.9800 . ?
C70 H70B 0.9800 . ?
C70 H70C 0.9800 . ?
B12 B17 1.765(6) . ?
B12 B18 1.772(6) . ?
B12 B13 1.780(5) . ?
B12 B16 1.784(5) . ?
B13 B19 1.782(6) . ?
B13 B18 1.783(6) . ?
B13 B14 1.788(5) . ?
B14 B20 1.770(5) . ?
B14 B19 1.774(6) . ?
B14 B15 1.792(5) . ?
B15 B21 1.774(5) . ?
B15 B20 1.775(5) . ?
B15 B16 1.794(5) . ?
B16 B17 1.771(6) . ?
B16 B21 1.777(5) . ?
B17 B21 1.783(5) . ?
B17 B22 1.793(5) . ?
B17 B18 1.800(6) . ?
B18 B22 1.789(6) . ?
B18 B19 1.790(5) . ?
B19 B20 1.790(5) . ?
B19 B22 1.808(6) . ?
B20 B22 1.788(5) . ?
B20 B21 1.788(5) . ?
B21 B22 1.782(5) . ?
Cl1 C71 1.764(4) . yes
Cl2 C71 1.765(4) . yes
C71 H71B 0.9900 . ?
C71 H71A 0.9900 . ?
Cl3 C72 1.745(4) . yes
Cl4 C72 1.766(3) . yes
C72 H72A 0.9900 . ?
C72 H72B 0.9900 . ?
Cl5 C73 1.754(4) . yes
Cl6 C73 1.753(4) . yes
C73 H73A 0.9900 . ?
C73 H73B 0.9900 . ?
Cl7 C74 1.753(6) . yes
Cl8 C74 1.771(6) . yes
C74 H74A 0.9900 . ?
C74 H74B 0.9900 . ?
Cl7A C74A 1.751(15) . yes
Cl8A C74A 1.774(15) . yes
C74A H74C 0.9900 . ?
C74A H74D 0.9900 . ?

loop_
_geom_torsion_atom_site_label_1
_geom_torsion_atom_site_label_2
_geom_torsion_atom_site_label_3
_geom_torsion_atom_site_label_4
_geom_torsion
_geom_torsion_site_symmetry_4
C6 C1 C2 C3 -1.2(5) .
C1 C2 C3 C4 1.0(6) .
C2 C3 C4 C5 -0.3(5) .
C3 C4 C5 C6 -0.4(5) .
C4 C5 C6 C1 0.2(5) .
C4 C5 C6 C7 178.0(3) .
C2 C1 C6 C5 0.5(5) .
C2 C1 C6 C7 -177.3(3) .
C8 N1 C7 C6 70.8(4) .
C21 N1 C7 C6 -101.4(3) .
C5 C6 C7 N1 9.8(4) .
C1 C6 C7 N1 -172.5(3) .
C7 N1 C8 C13 -175.0(3) .
C21 N1 C8 C13 -3.6(4) .
C7 N1 C8 C9 4.0(4) .
C21 N1 C8 C9 175.4(3) .
N1 C8 C9 C10 175.1(3) .
C13 C8 C9 C10 -5.8(4) .
C8 C9 C10 C11 3.1(5) .
C23 N2 C11 C12 -163.1(3) .
C14 N2 C11 C12 22.0(4) .
C23 N2 C11 C10 19.4(4) .
C14 N2 C11 C10 -155.5(3) .
C9 C10 C11 N2 -179.2(3) .
C9 C10 C11 C12 3.2(4) .
N2 C11 C12 C13 175.5(3) .
C10 C11 C12 C13 -6.8(4) .
C11 C12 C13 C8 4.1(5) .
N1 C8 C13 C12 -178.7(3) .
C9 C8 C13 C12 2.2(4) .
C11 N2 C14 C15 58.8(4) .
C23 N2 C14 C15 -116.4(3) .
N2 C14 C15 C16 35.4(4) .
N2 C14 C15 C20 -147.9(3) .
C20 C15 C16 C17 -0.7(5) .
C14 C15 C16 C17 176.0(3) .
C15 C16 C17 C18 0.7(5) .
C16 C17 C18 C19 -0.2(5) .
C17 C18 C19 C20 -0.3(5) .
C18 C19 C20 C15 0.2(5) .
C16 C15 C20 C19 0.3(5) .
C14 C15 C20 C19 -176.5(3) .
C8 N1 C21 C22 115.4(3) .
C7 N1 C21 C22 -72.8(3) .
N1 C21 C22 C23 -65.8(3) 2_657
C11 N2 C23 C22 119.2(3) 2_657
C14 N2 C23 C22 -65.8(3) 2_657
C29 C24 C25 C26 0.7(5) .
C24 C25 C26 C27 0.1(5) .
C25 C26 C27 C28 -0.8(5) .
C26 C27 C28 C29 0.8(5) .
C25 C24 C29 C28 -0.7(5) .
C25 C24 C29 C30 177.8(3) .
C27 C28 C29 C24 -0.1(4) .
C27 C28 C29 C30 -178.4(3) .
C31 N3 C30 C29 -67.7(3) .
C44 N3 C30 C29 102.6(3) .
C24 C29 C30 N3 167.6(3) .
C28 C29 C30 N3 -14.1(4) .
C30 N3 C31 C36 173.6(3) .
C44 N3 C31 C36 4.3(4) .
C30 N3 C31 C32 -5.0(4) .
C44 N3 C31 C32 -174.3(3) .
N3 C31 C32 C33 -176.4(3) .
C36 C31 C32 C33 5.0(4) .
C31 C32 C33 C34 -2.3(5) .
C46 N4 C34 C33 -19.5(4) .
C37 N4 C34 C33 154.0(3) .
C46 N4 C34 C35 162.7(3) .
C37 N4 C34 C35 -23.8(4) .
C32 C33 C34 N4 178.8(3) .
C32 C33 C34 C35 -3.4(4) .
N4 C34 C35 C36 -175.6(3) .
C33 C34 C35 C36 6.5(4) .
C34 C35 C36 C31 -3.9(5) .
N3 C31 C36 C35 179.5(3) .
C32 C31 C36 C35 -1.9(4) .
C34 N4 C37 C38 -56.8(4) .
C46 N4 C37 C38 117.2(3) .
N4 C37 C38 C43 148.5(3) .
N4 C37 C38 C39 -35.0(4) .
C43 C38 C39 C40 0.3(5) .
C37 C38 C39 C40 -176.1(3) .
C38 C39 C40 C41 0.8(5) .
C39 C40 C41 C42 -1.5(6) .
C40 C41 C42 C43 1.2(6) .
C39 C38 C43 C42 -0.7(5) .
C37 C38 C43 C42 175.8(3) .
C41 C42 C43 C38 0.0(5) .
C31 N3 C44 C45 -113.5(3) .
C30 N3 C44 C45 76.6(3) .
N3 C44 C45 C46 65.8(3) 2_766
C34 N4 C46 C45 -121.4(3) 2_766
C37 N4 C46 C45 64.9(3) 2_766
B5 C47 B1 C48 -108.5(3) .
B3 C47 B1 C48 144.6(3) .
B4 C47 B1 C48 -145.1(3) .
B2 C47 B1 C48 108.3(3) .
B5 C47 B1 B6 39.7(2) .
B3 C47 B1 B6 -67.2(3) .
B4 C47 B1 B6 3.1(3) .
B2 C47 B1 B6 -103.5(3) .
B5 C47 B1 B7 102.8(3) .
B3 C47 B1 B7 -4.1(3) .
B4 C47 B1 B7 66.3(3) .
B2 C47 B1 B7 -40.4(2) .
B5 C47 B1 B2 143.2(3) .
B3 C47 B1 B2 36.3(3) .
B4 C47 B1 B2 106.6(3) .
B3 C47 B1 B5 -106.9(3) .
B4 C47 B1 B5 -36.6(3) .
B2 C47 B1 B5 -143.2(3) .
B5 C47 B2 C49 -145.0(3) .
B3 C47 B2 C49 108.2(3) .
B4 C47 B2 C49 143.9(3) .
B1 C47 B2 C49 -108.7(3) .
B5 C47 B2 B8 66.7(3) .
B3 C47 B2 B8 -40.1(2) .
B4 C47 B2 B8 -4.3(3) .
B1 C47 B2 B8 103.0(3) .
B5 C47 B2 B7 4.4(3) .
B3 C47 B2 B7 -102.4(3) .
B4 C47 B2 B7 -66.7(3) .
B1 C47 B2 B7 40.6(2) .
B5 C47 B2 B1 -36.2(3) .
B3 C47 B2 B1 -143.0(3) .
B4 C47 B2 B1 -107.3(3) .
B5 C47 B2 B3 106.8(3) .
B4 C47 B2 B3 35.7(3) .
B1 C47 B2 B3 143.0(3) .
C48 B1 B2 C49 -1.0(5) .
C47 B1 B2 C49 110.1(3) .
B6 B1 B2 C49 -154.9(3) .
B7 B1 B2 C49 -116.6(4) .
B5 B1 B2 C49 142.3(3) .
C48 B1 B2 C47 -111.1(3) .
B6 B1 B2 C47 95.0(3) .
B7 B1 B2 C47 133.3(3) .
B5 B1 B2 C47 32.2(2) .
C48 B1 B2 B8 153.3(3) .
C47 B1 B2 B8 -95.6(3) .
B6 B1 B2 B8 -0.6(4) .
B7 B1 B2 B8 37.7(3) .
B5 B1 B2 B8 -63.4(3) .
C48 B1 B2 B7 115.6(3) .
C47 B1 B2 B7 -133.3(3) .
B6 B1 B2 B7 -38.3(3) .
B5 B1 B2 B7 -101.1(3) .
C48 B1 B2 B3 -143.5(3) .
C47 B1 B2 B3 -32.4(2) .
B6 B1 B2 B3 62.6(3) .
B7 B1 B2 B3 100.9(3) .
B5 B1 B2 B3 -0.2(3) .
B5 C47 B3 C50 144.8(3) .
B4 C47 B3 C50 108.0(3) .
B2 C47 B3 C50 -108.4(3) .
B1 C47 B3 C50 -144.4(3) .
B5 C47 B3 B9 -4.0(4) .
B4 C47 B3 B9 -40.8(2) .
B2 C47 B3 B9 102.8(3) .
B1 C47 B3 B9 66.7(3) .
B5 C47 B3 B8 -66.7(3) .
B4 C47 B3 B8 -103.5(3) .
B2 C47 B3 B8 40.1(2) .
B1 C47 B3 B8 4.0(3) .
B5 C47 B3 B4 36.8(3) .
B2 C47 B3 B4 143.6(3) .
B1 C47 B3 B4 107.5(3) .
B5 C47 B3 B2 -106.8(3) .
B4 C47 B3 B2 -143.6(3) .
B1 C47 B3 B2 -36.1(3) .
C49 B2 B3 C50 1.6(5) .
C47 B2 B3 C50 111.6(3) .
B8 B2 B3 C50 -114.8(3) .
B7 B2 B3 C50 -152.4(3) .
B1 B2 B3 C50 144.2(3) .
C49 B2 B3 C47 -110.0(3) .
B8 B2 B3 C47 133.7(3) .
B7 B2 B3 C47 96.1(3) .
B1 B2 B3 C47 32.7(2) .
C49 B2 B3 B9 153.8(3) .
C47 B2 B3 B9 -96.2(3) .
B8 B2 B3 B9 37.5(3) .
B7 B2 B3 B9 -0.1(3) .
B1 B2 B3 B9 -63.6(3) .
C49 B2 B3 B8 116.4(4) .
C47 B2 B3 B8 -133.7(3) .
B7 B2 B3 B8 -37.6(3) .
B1 B2 B3 B8 -101.0(3) .
C49 B2 B3 B4 -142.5(3) .
C47 B2 B3 B4 -32.5(2) .
B8 B2 B3 B4 101.2(3) .
B7 B2 B3 B4 63.6(3) .
B1 B2 B3 B4 0.1(3) .
B5 C47 B4 C51 108.1(4) .
B3 C47 B4 C51 -109.2(4) .
B2 C47 B4 C51 -145.1(3) .
B1 C47 B4 C51 144.6(3) .
B5 C47 B4 B10 -40.0(2) .
B3 C47 B4 B10 102.7(3) .
B2 C47 B4 B10 66.9(3) .
B1 C47 B4 B10 -3.5(3) .
B5 C47 B4 B9 -102.3(3) .
B3 C47 B4 B9 40.4(2) .
B2 C47 B4 B9 4.6(3) .
B1 C47 B4 B9 -65.8(3) .
B5 C47 B4 B3 -142.7(3) .
B2 C47 B4 B3 -35.9(3) .
B1 C47 B4 B3 -106.2(3) .
B3 C47 B4 B5 142.7(3) .
B2 C47 B4 B5 106.8(3) .
B1 C47 B4 B5 36.5(3) .
C50 B3 B4 C51 -1.2(5) .
C47 B3 B4 C51 110.5(3) .
B9 B3 B4 C51 -116.4(3) .
B8 B3 B4 C51 -153.7(3) .
B2 B3 B4 C51 143.0(3) .
C50 B3 B4 C47 -111.7(3) .
B9 B3 B4 C47 133.1(3) .
B8 B3 B4 C47 95.8(3) .
B2 B3 B4 C47 32.5(2) .
C50 B3 B4 B10 152.8(3) .
C47 B3 B4 B10 -95.5(3) .
B9 B3 B4 B10 37.5(2) .
B8 B3 B4 B10 0.2(3) .
B2 B3 B4 B10 -63.1(3) .
C50 B3 B4 B9 115.2(3) .
C47 B3 B4 B9 -133.1(3) .
B8 B3 B4 B9 -37.3(2) .
B2 B3 B4 B9 -100.6(3) .
C50 B3 B4 B5 -144.2(3) .
C47 B3 B4 B5 -32.5(2) .
B9 B3 B4 B5 100.6(3) .
B8 B3 B4 B5 63.3(3) .
B2 B3 B4 B5 0.0(3) .
B3 C47 B5 C52 -144.9(3) .
B4 C47 B5 C52 -108.4(4) .
B2 C47 B5 C52 144.5(3) .
B1 C47 B5 C52 108.5(3) .
B3 C47 B5 B6 66.4(3) .
B4 C47 B5 B6 103.0(3) .
B2 C47 B5 B6 -4.2(3) .
B1 C47 B5 B6 -40.2(2) .
B3 C47 B5 B10 3.3(4) .
B4 C47 B5 B10 39.9(2) .
B2 C47 B5 B10 -67.3(3) .
B1 C47 B5 B10 -103.3(3) .
B3 C47 B5 B1 106.6(3) .
B4 C47 B5 B1 143.1(3) .
B2 C47 B5 B1 36.0(3) .
B3 C47 B5 B4 -36.5(3) .
B2 C47 B5 B4 -107.2(3) .
B1 C47 B5 B4 -143.1(3) .
C48 B1 B5 C52 -0.2(5) .
C47 B1 B5 C52 -110.9(4) .
B6 B1 B5 C52 115.3(4) .
B7 B1 B5 C52 153.6(3) .
B2 B1 B5 C52 -143.4(3) .
C48 B1 B5 C47 110.6(3) .
B6 B1 B5 C47 -133.8(3) .
B7 B1 B5 C47 -95.5(3) .
B2 B1 B5 C47 -32.5(2) .
C48 B1 B5 B6 -115.6(3) .
C47 B1 B5 B6 133.8(3) .
B7 B1 B5 B6 38.3(2) .
B2 B1 B5 B6 101.3(3) .
C48 B1 B5 B10 -153.6(3) .
C47 B1 B5 B10 95.8(3) .
B6 B1 B5 B10 -38.0(3) .
B7 B1 B5 B10 0.3(3) .
B2 B1 B5 B10 63.3(3) .
C48 B1 B5 B4 143.3(3) .
C47 B1 B5 B4 32.7(2) .
B6 B1 B5 B4 -101.1(3) .
B7 B1 B5 B4 -62.8(3) .
B2 B1 B5 B4 0.2(4) .
C51 B4 B5 C52 0.1(5) .
C47 B4 B5 C52 110.8(4) .
B10 B4 B5 C52 -115.4(4) .
B9 B4 B5 C52 -153.8(3) .
B3 B4 B5 C52 143.5(3) .
C51 B4 B5 C47 -110.7(4) .
B10 B4 B5 C47 133.8(3) .
B9 B4 B5 C47 95.4(3) .
B3 B4 B5 C47 32.7(2) .
C51 B4 B5 B6 153.0(3) .
C47 B4 B5 B6 -96.3(3) .
B10 B4 B5 B6 37.5(3) .
B9 B4 B5 B6 -0.9(3) .
B3 B4 B5 B6 -63.6(3) .
C51 B4 B5 B10 115.5(4) .
C47 B4 B5 B10 -133.8(3) .
B9 B4 B5 B10 -38.4(3) .
B3 B4 B5 B10 -101.2(3) .
C51 B4 B5 B1 -143.5(3) .
C47 B4 B5 B1 -32.8(2) .
B10 B4 B5 B1 101.0(3) .
B9 B4 B5 B1 62.6(3) .
B3 B4 B5 B1 -0.1(3) .
C52 B5 B6 C53 3.2(5) .
C47 B5 B6 C53 150.4(3) .
B10 B5 B6 C53 -111.2(3) .
B1 B5 B6 C53 110.7(3) .
B4 B5 B6 C53 -148.1(3) .
C52 B5 B6 B1 -107.6(4) .
C47 B5 B6 B1 39.7(2) .
B10 B5 B6 B1 138.1(3) .
B4 B5 B6 B1 101.1(3) .
C52 B5 B6 B10 114.4(4) .
C47 B5 B6 B10 -98.4(3) .
B1 B5 B6 B10 -138.1(3) .
B4 B5 B6 B10 -36.9(2) .
C52 B5 B6 B11 152.1(3) .
C47 B5 B6 B11 -60.6(3) .
B10 B5 B6 B11 37.7(3) .
B1 B5 B6 B11 -100.4(3) .
B4 B5 B6 B11 0.8(3) .
C52 B5 B6 B7 -145.2(3) .
C47 B5 B6 B7 2.1(3) .
B10 B5 B6 B7 100.5(3) .
B1 B5 B6 B7 -37.6(2) .
B4 B5 B6 B7 63.6(3) .
C48 B1 B6 C53 -3.5(5) .
C47 B1 B6 C53 -150.2(3) .
B7 B1 B6 C53 111.0(4) .
B2 B1 B6 C53 148.7(3) .
B5 B1 B6 C53 -111.2(4) .
C48 B1 B6 B5 107.8(4) .
C47 B1 B6 B5 -38.9(2) .
B7 B1 B6 B5 -137.7(3) .
B2 B1 B6 B5 -100.1(3) .
C48 B1 B6 B10 145.3(3) .
C47 B1 B6 B10 -1.4(3) .
B7 B1 B6 B10 -100.2(3) .
B2 B1 B6 B10 -62.5(3) .
B5 B1 B6 B10 37.5(3) .
C48 B1 B6 B11 -151.4(3) .
C47 B1 B6 B11 61.9(3) .
B7 B1 B6 B11 -36.9(2) .
B2 B1 B6 B11 0.7(4) .
B5 B1 B6 B11 100.8(3) .
C48 B1 B6 B7 -114.5(4) .
C47 B1 B6 B7 98.8(3) .
B2 B1 B6 B7 37.6(2) .
B5 B1 B6 B7 137.7(3) .
C49 B2 B7 C54 -1.4(5) .
C47 B2 B7 C54 -148.8(3) .
B8 B2 B7 C54 113.2(4) .
B1 B2 B7 C54 -108.9(3) .
B3 B2 B7 C54 150.6(3) .
C49 B2 B7 B8 -114.6(4) .
C47 B2 B7 B8 98.0(3) .
B1 B2 B7 B8 137.9(3) .
B3 B2 B7 B8 37.4(2) .
C49 B2 B7 B1 107.4(4) .
C47 B2 B7 B1 -40.0(2) .
B8 B2 B7 B1 -137.9(3) .
B3 B2 B7 B1 -100.6(3) .
C49 B2 B7 B11 -152.1(3) .
C47 B2 B7 B11 60.5(3) .
B8 B2 B7 B11 -37.5(3) .
B1 B2 B7 B11 100.5(3) .
B3 B2 B7 B11 -0.1(3) .
C49 B2 B7 B6 144.7(3) .
C47 B2 B7 B6 -2.7(3) .
B8 B2 B7 B6 -100.7(3) .
B1 B2 B7 B6 37.3(2) .
B3 B2 B7 B6 -63.3(3) .
C48 B1 B7 C54 3.4(5) .
C47 B1 B7 C54 150.7(3) .
B6 B1 B7 C54 -111.4(4) .
B2 B1 B7 C54 110.8(4) .
B5 B1 B7 C54 -148.9(3) .
C48 B1 B7 B2 -107.4(4) .
C47 B1 B7 B2 39.9(2) .
B6 B1 B7 B2 137.8(3) .
B5 B1 B7 B2 100.2(3) .
C48 B1 B7 B8 -144.9(3) .
C47 B1 B7 B8 2.4(3) .
B6 B1 B7 B8 100.3(3) .
B2 B1 B7 B8 -37.5(2) .
B5 B1 B7 B8 62.8(3) .
C48 B1 B7 B11 152.0(3) .
C47 B1 B7 B11 -60.7(3) .
B6 B1 B7 B11 37.2(2) .
B2 B1 B7 B11 -100.6(3) .
B5 B1 B7 B11 -0.4(3) .
C48 B1 B7 B6 114.8(4) .
C47 B1 B7 B6 -97.9(3) .
B2 B1 B7 B6 -137.8(3) .
B5 B1 B7 B6 -37.6(2) .
C53 B6 B7 C54 -2.0(5) .
B5 B6 B7 C54 146.2(3) .
B1 B6 B7 C54 108.1(3) .
B10 B6 B7 C54 -150.6(3) .
B11 B6 B7 C54 -113.7(4) .
C53 B6 B7 B2 -147.8(3) .
B5 B6 B7 B2 0.4(3) .
B1 B6 B7 B2 -37.7(2) .
B10 B6 B7 B2 63.6(3) .
B11 B6 B7 B2 100.5(3) .
C53 B6 B7 B8 149.1(3) .
B5 B6 B7 B8 -62.7(3) .
B1 B6 B7 B8 -100.8(3) .
B10 B6 B7 B8 0.6(3) .
B11 B6 B7 B8 37.5(3) .
C53 B6 B7 B1 -110.1(3) .
B5 B6 B7 B1 38.1(2) .
B10 B6 B7 B1 101.3(3) .
B11 B6 B7 B1 138.3(3) .
C53 B6 B7 B11 111.6(4) .
B5 B6 B7 B11 -100.1(3) .
B1 B6 B7 B11 -138.3(3) .
B10 B6 B7 B11 -36.9(2) .
C49 B2 B8 C55 3.1(5) .
C47 B2 B8 C55 149.4(3) .
B7 B2 B8 C55 -111.7(3) .
B1 B2 B8 C55 -149.4(3) .
B3 B2 B8 C55 110.2(3) .
C49 B2 B8 B3 -107.1(4) .
C47 B2 B8 B3 39.2(2) .
B7 B2 B8 B3 138.1(3) .
B1 B2 B8 B3 100.4(3) .
C49 B2 B8 B7 114.9(4) .
C47 B2 B8 B7 -98.8(3) .
B1 B2 B8 B7 -37.6(3) .
B3 B2 B8 B7 -138.1(3) .
C49 B2 B8 B11 152.7(3) .
C47 B2 B8 B11 -61.0(3) .
B7 B2 B8 B11 37.8(3) .
B1 B2 B8 B11 0.2(4) .
B3 B2 B8 B11 -100.2(3) .
C49 B2 B8 B9 -144.1(3) .
C47 B2 B8 B9 2.2(3) .
B7 B2 B8 B9 101.0(3) .
B1 B2 B8 B9 63.4(3) .
B3 B2 B8 B9 -37.0(2) .
C50 B3 B8 C55 -2.6(5) .
C47 B3 B8 C55 -150.0(3) .
B9 B3 B8 C55 111.3(3) .
B4 B3 B8 C55 148.4(3) .
B2 B3 B8 C55 -110.3(3) .
C50 B3 B8 B2 107.7(3) .
C47 B3 B8 B2 -39.7(2) .
B9 B3 B8 B2 -138.4(3) .
B4 B3 B8 B2 -101.4(3) .
C50 B3 B8 B7 145.3(3) .
C47 B3 B8 B7 -2.1(3) .
B9 B3 B8 B7 -100.8(3) .
B4 B3 B8 B7 -63.8(3) .
B2 B3 B8 B7 37.6(2) .
C50 B3 B8 B11 -150.9(3) .
C47 B3 B8 B11 61.7(3) .
B9 B3 B8 B11 -37.0(2) .
B4 B3 B8 B11 0.0(3) .
B2 B3 B8 B11 101.4(3) .
C50 B3 B8 B9 -113.9(3) .
C47 B3 B8 B9 98.7(3) .
B4 B3 B8 B9 37.1(2) .
B2 B3 B8 B9 138.4(3) .
C54 B7 B8 C55 0.2(5) .
B2 B7 B8 C55 109.4(4) .
B1 B7 B8 C55 147.1(3) .
B11 B7 B8 C55 -112.7(4) .
B6 B7 B8 C55 -150.3(3) .
C54 B7 B8 B2 -109.1(4) .
B1 B7 B8 B2 37.7(3) .
B11 B7 B8 B2 137.9(3) .
B6 B7 B8 B2 100.3(3) .
C54 B7 B8 B3 -147.0(3) .
B2 B7 B8 B3 -37.9(2) .
B1 B7 B8 B3 -0.2(3) .
B11 B7 B8 B3 100.0(3) .
B6 B7 B8 B3 62.4(3) .
C54 B7 B8 B11 113.0(4) .
B2 B7 B8 B11 -137.9(3) .
B1 B7 B8 B11 -100.2(3) .
B6 B7 B8 B11 -37.5(3) .
C54 B7 B8 B9 149.9(3) .
B2 B7 B8 B9 -101.0(3) .
B1 B7 B8 B9 -63.3(3) .
B11 B7 B8 B9 36.9(3) .
B6 B7 B8 B9 -0.6(3) .
C50 B3 B9 C56 2.9(5) .
C47 B3 B9 C56 150.7(3) .
B8 B3 B9 C56 -110.7(4) .
B4 B3 B9 C56 110.5(4) .
B2 B3 B9 C56 -147.8(3) .
C50 B3 B9 B4 -107.5(4) .
C47 B3 B9 B4 40.3(2) .
B8 B3 B9 B4 138.8(3) .
B2 B3 B9 B4 101.8(3) .
C50 B3 B9 B11 151.0(3) .
C47 B3 B9 B11 -61.2(3) .
B8 B3 B9 B11 37.3(3) .
B4 B3 B9 B11 -101.5(3) .
B2 B3 B9 B11 0.3(3) .
C50 B3 B9 B10 -144.9(3) .
C47 B3 B9 B10 2.9(3) .
B8 B3 B9 B10 101.4(3) .
B4 B3 B9 B10 -37.4(3) .
B2 B3 B9 B10 64.4(3) .
C50 B3 B9 B8 113.7(4) .
C47 B3 B9 B8 -98.5(3) .
B4 B3 B9 B8 -138.8(3) .
B2 B3 B9 B8 -37.0(2) .
C51 B4 B9 C56 -2.3(5) .
C47 B4 B9 C56 -150.2(3) .
B10 B4 B9 C56 111.4(3) .
B3 B4 B9 C56 -110.4(3) .
B5 B4 B9 C56 149.6(3) .
C51 B4 B9 B3 108.1(4) .
C47 B4 B9 B3 -39.8(2) .
B10 B4 B9 B3 -138.2(3) .
B5 B4 B9 B3 -100.0(3) .
C51 B4 B9 B11 -151.3(3) .
C47 B4 B9 B11 60.8(3) .
B10 B4 B9 B11 -37.6(3) .
B3 B4 B9 B11 100.6(3) .
B5 B4 B9 B11 0.6(3) .
C51 B4 B9 B10 -113.8(4) .
C47 B4 B9 B10 98.4(3) .
B3 B4 B9 B10 138.2(3) .
B5 B4 B9 B10 38.2(2) .
C51 B4 B9 B8 145.1(3) .
C47 B4 B9 B8 -2.8(3) .
B10 B4 B9 B8 -101.2(3) .
B3 B4 B9 B8 37.0(2) .
B5 B4 B9 B8 -63.0(3) .
C55 B8 B9 C56 0.9(5) .
B2 B8 B9 C56 147.6(3) .
B3 B8 B9 C56 110.1(4) .
B7 B8 B9 C56 -148.8(3) .
B11 B8 B9 C56 -111.7(4) .
C55 B8 B9 B3 -109.2(4) .
B2 B8 B9 B3 37.5(2) .
B7 B8 B9 B3 101.1(3) .
B11 B8 B9 B3 138.3(3) .
C55 B8 B9 B4 -146.4(3) .
B2 B8 B9 B4 0.4(3) .
B3 B8 B9 B4 -37.1(2) .
B7 B8 B9 B4 63.9(3) .
B11 B8 B9 B4 101.1(3) .
C55 B8 B9 B11 112.5(4) .
B2 B8 B9 B11 -100.7(3) .
B3 B8 B9 B11 -138.3(3) .
B7 B8 B9 B11 -37.2(3) .
C55 B8 B9 B10 150.2(3) .
B2 B8 B9 B10 -63.1(3) .
B3 B8 B9 B10 -100.6(3) .
B7 B8 B9 B10 0.5(4) .
B11 B8 B9 B10 37.6(3) .
C51 B4 B10 C57 2.0(5) .
C47 B4 B10 C57 148.6(3) .
B9 B4 B10 C57 -113.4(3) .
B3 B4 B10 C57 -150.6(3) .
B5 B4 B10 C57 109.6(4) .
C51 B4 B10 B5 -107.6(4) .
C47 B4 B10 B5 39.0(2) .
B9 B4 B10 B5 137.0(3) .
B3 B4 B10 B5 99.8(3) .
C51 B4 B10 B9 115.3(4) .
C47 B4 B10 B9 -98.0(3) .
B3 B4 B10 B9 -37.2(2) .
B5 B4 B10 B9 -137.0(3) .
C51 B4 B10 B11 152.2(3) .
C47 B4 B10 B11 -61.2(3) .
B9 B4 B10 B11 36.8(2) .
B3 B4 B10 B11 -0.4(3) .
B5 B4 B10 B11 -100.2(3) .
C51 B4 B10 B6 -144.4(3) .
C47 B4 B10 B6 2.3(3) .
B9 B4 B10 B6 100.3(3) .
B3 B4 B10 B6 63.1(3) .
B5 B4 B10 B6 -36.7(3) .
C52 B5 B10 C57 -3.2(5) .
C47 B5 B10 C57 -150.0(3) .
B6 B5 B10 C57 110.9(4) .
B1 B5 B10 C57 148.5(3) .
B4 B5 B10 C57 -110.5(4) .
C52 B5 B10 B4 107.3(4) .
C47 B5 B10 B4 -39.5(2) .
B6 B5 B10 B4 -138.6(3) .
B1 B5 B10 B4 -101.1(3) .
C52 B5 B10 B9 145.5(3) .
C47 B5 B10 B9 -1.2(3) .
B6 B5 B10 B9 -100.3(3) .
B1 B5 B10 B9 -62.8(3) .
B4 B5 B10 B9 38.3(3) .
C52 B5 B10 B11 -151.8(3) .
C47 B5 B10 B11 61.4(3) .
B6 B5 B10 B11 -37.7(3) .
B1 B5 B10 B11 -0.1(3) .
B4 B5 B10 B11 100.9(3) .
C52 B5 B10 B6 -114.1(4) .
C47 B5 B10 B6 99.1(3) .
B1 B5 B10 B6 37.6(2) .
B4 B5 B10 B6 138.6(3) .
C56 B9 B10 C57 -1.0(6) .
B3 B9 B10 C57 146.4(3) .
B4 B9 B10 C57 108.8(4) .
B11 B9 B10 C57 -112.8(4) .
B8 B9 B10 C57 -150.1(3) .
C56 B9 B10 B4 -109.8(4) .
B3 B9 B10 B4 37.6(2) .
B11 B9 B10 B4 138.4(3) .
B8 B9 B10 B4 101.1(3) .
C56 B9 B10 B5 -148.5(3) .
B3 B9 B10 B5 -1.1(4) .
B4 B9 B10 B5 -38.6(3) .
B11 B9 B10 B5 99.8(3) .
B8 B9 B10 B5 62.4(3) .
C56 B9 B10 B11 111.7(4) .
B3 B9 B10 B11 -100.9(3) .
B4 B9 B10 B11 -138.4(3) .
B8 B9 B10 B11 -37.4(3) .
C56 B9 B10 B6 149.0(3) .
B3 B9 B10 B6 -63.6(3) .
B4 B9 B10 B6 -101.2(3) .
B11 B9 B10 B6 37.3(3) .
B8 B9 B10 B6 -0.1(4) .
C53 B6 B10 C57 1.9(5) .
B5 B6 B10 C57 -108.6(4) .
B1 B6 B10 C57 -146.6(3) .
B11 B6 B10 C57 113.7(4) .
B7 B6 B10 C57 150.4(3) .
C53 B6 B10 B4 148.0(3) .
B5 B6 B10 B4 37.4(3) .
B1 B6 B10 B4 -0.6(4) .
B11 B6 B10 B4 -100.3(3) .
B7 B6 B10 B4 -63.5(3) .
C53 B6 B10 B5 110.6(4) .
B1 B6 B10 B5 -37.9(3) .
B11 B6 B10 B5 -137.6(3) .
B7 B6 B10 B5 -100.9(3) .
C53 B6 B10 B9 -148.8(3) .
B5 B6 B10 B9 100.6(3) .
B1 B6 B10 B9 62.7(3) .
B11 B6 B10 B9 -37.0(3) .
B7 B6 B10 B9 -0.3(4) .
C53 B6 B10 B11 -111.8(4) .
B5 B6 B10 B11 137.6(3) .
B1 B6 B10 B11 99.7(3) .
B7 B6 B10 B11 36.7(2) .
C56 B9 B11 C58 0.0(5) .
B3 B9 B11 C58 -147.5(3) .
B4 B9 B11 C58 148.6(3) .
B10 B9 B11 C58 111.4(4) .
B8 B9 B11 C58 -110.3(4) .
C56 B9 B11 B8 110.3(4) .
B3 B9 B11 B8 -37.3(2) .
B4 B9 B11 B8 -101.2(3) .
B10 B9 B11 B8 -138.4(3) .
C56 B9 B11 B7 147.2(3) .
B3 B9 B11 B7 -0.4(4) .
B4 B9 B11 B7 -64.2(3) .
B10 B9 B11 B7 -101.5(3) .
B8 B9 B11 B7 36.9(3) .
C56 B9 B11 B10 -111.3(4) .
B3 B9 B11 B10 101.1(3) .
B4 B9 B11 B10 37.2(2) .
B8 B9 B11 B10 138.4(3) .
C56 B9 B11 B6 -148.7(3) .
B3 B9 B11 B6 63.8(3) .
B4 B9 B11 B6 -0.1(4) .
B10 B9 B11 B6 -37.3(3) .
B8 B9 B11 B6 101.0(3) .
C55 B8 B11 C58 0.6(5) .
B2 B8 B11 C58 -148.1(3) .
B3 B8 B11 C58 147.9(3) .
B7 B8 B11 C58 -110.4(4) .
B9 B8 B11 C58 110.9(4) .
C55 B8 B11 B9 -110.3(3) .
B2 B8 B11 B9 101.0(3) .
B3 B8 B11 B9 37.0(2) .
B7 B8 B11 B9 138.7(3) .
C55 B8 B11 B7 110.9(4) .
B2 B8 B11 B7 -37.7(3) .
B3 B8 B11 B7 -101.7(3) .
B9 B8 B11 B7 -138.7(3) .
C55 B8 B11 B10 -147.6(3) .
B2 B8 B11 B10 63.8(3) .
B3 B8 B11 B10 -0.3(3) .
B7 B8 B11 B10 101.5(3) .
B9 B8 B11 B10 -37.2(2) .
C55 B8 B11 B6 148.9(3) .
B2 B8 B11 B6 0.3(4) .
B3 B8 B11 B6 -63.8(3) .
B7 B8 B11 B6 37.9(3) .
B9 B8 B11 B6 -100.8(3) .
C54 B7 B11 C58 -2.0(5) .
B2 B7 B11 C58 147.5(3) .
B8 B7 B11 C58 110.1(4) .
B1 B7 B11 C58 -148.9(3) .
B6 B7 B11 C58 -112.0(4) .
C54 B7 B11 B9 -149.3(3) .
B2 B7 B11 B9 0.3(4) .
B8 B7 B11 B9 -37.2(3) .
B1 B7 B11 B9 63.9(3) .
B6 B7 B11 B9 100.7(3) .
C54 B7 B11 B8 -112.1(4) .
B2 B7 B11 B8 37.4(3) .
B1 B7 B11 B8 101.0(3) .
B6 B7 B11 B8 137.9(3) .
C54 B7 B11 B10 147.2(3) .
B2 B7 B11 B10 -63.3(3) .
B8 B7 B11 B10 -100.7(3) .
B1 B7 B11 B10 0.3(3) .
B6 B7 B11 B10 37.2(3) .
C54 B7 B11 B6 110.0(4) .
B2 B7 B11 B6 -100.5(3) .
B8 B7 B11 B6 -137.9(3) .
B1 B7 B11 B6 -36.9(2) .
C57 B10 B11 C58 1.7(5) .
B4 B10 B11 C58 -147.3(3) .
B5 B10 B11 C58 148.7(3) .
B9 B10 B11 C58 -110.3(3) .
B6 B10 B11 C58 111.4(4) .
C57 B10 B11 B9 112.0(4) .
B4 B10 B11 B9 -37.0(2) .
B5 B10 B11 B9 -100.9(3) .
B6 B10 B11 B9 -138.3(3) .
C57 B10 B11 B8 149.4(3) .
B4 B10 B11 B8 0.4(3) .
B5 B10 B11 B8 -63.5(3) .
B9 B10 B11 B8 37.4(2) .
B6 B10 B11 B8 -100.8(3) .
C57 B10 B11 B7 -147.2(3) .
B4 B10 B11 B7 63.8(3) .
B5 B10 B11 B7 -0.1(4) .
B9 B10 B11 B7 100.8(3) .
B6 B10 B11 B7 -37.4(2) .
C57 B10 B11 B6 -109.8(4) .
B4 B10 B11 B6 101.2(3) .
B5 B10 B11 B6 37.3(2) .
B9 B10 B11 B6 138.3(3) .
C53 B6 B11 C58 -0.2(5) .
B5 B6 B11 C58 -148.8(3) .
B1 B6 B11 C58 147.2(3) .
B10 B6 B11 C58 -111.1(4) .
B7 B6 B11 C58 110.3(4) .
C53 B6 B11 B9 148.1(3) .
B5 B6 B11 B9 -0.4(4) .
B1 B6 B11 B9 -64.4(3) .
B10 B6 B11 B9 37.3(3) .
B7 B6 B11 B9 -101.3(3) .
C53 B6 B11 B8 -148.1(3) .
B5 B6 B11 B8 63.4(3) .
B1 B6 B11 B8 -0.6(4) .
B10 B6 B11 B8 101.1(3) .
B7 B6 B11 B8 -37.6(3) .
C53 B6 B11 B7 -110.5(4) .
B5 B6 B11 B7 100.9(3) .
B1 B6 B11 B7 36.9(3) .
B10 B6 B11 B7 138.6(3) .
C53 B6 B11 B10 110.9(4) .
B5 B6 B11 B10 -37.7(3) .
B1 B6 B11 B10 -101.7(3) .
B7 B6 B11 B10 -138.6(3) .
B15 C59 B12 C60 -143.2(3) .
B16 C59 B12 C60 -106.3(4) .
B14 C59 B12 C60 145.9(3) .
B13 C59 B12 C60 109.5(4) .
B15 C59 B12 B17 3.2(4) .
B16 C59 B12 B17 40.1(2) .
B14 C59 B12 B17 -67.7(3) .
B13 C59 B12 B17 -104.1(3) .
B15 C59 B12 B18 66.5(3) .
B16 C59 B12 B18 103.5(3) .
B14 C59 B12 B18 -4.3(4) .
B13 C59 B12 B18 -40.7(3) .
B15 C59 B12 B13 107.2(3) .
B16 C59 B12 B13 144.2(3) .
B14 C59 B12 B13 36.4(3) .
B15 C59 B12 B16 -37.0(3) .
B14 C59 B12 B16 -107.8(3) .
B13 C59 B12 B16 -144.2(3) .
B15 C59 B13 C61 144.5(3) .
B16 C59 B13 C61 -144.1(3) .
B14 C59 B13 C61 108.2(4) .
B12 C59 B13 C61 -109.0(4) .
B15 C59 B13 B12 -106.6(3) .
B16 C59 B13 B12 -35.2(3) .
B14 C59 B13 B12 -142.8(3) .
B15 C59 B13 B19 -3.8(4) .
B16 C59 B13 B19 67.6(3) .
B14 C59 B13 B19 -40.0(2) .
B12 C59 B13 B19 102.8(3) .
B15 C59 B13 B18 -66.2(3) .
B16 C59 B13 B18 5.2(3) .
B14 C59 B13 B18 -102.4(3) .
B12 C59 B13 B18 40.4(2) .
B15 C59 B13 B14 36.2(3) .
B16 C59 B13 B14 107.6(3) .
B12 C59 B13 B14 142.8(3) .
C60 B12 B13 C61 -0.4(6) .
C59 B12 B13 C61 109.9(4) .
B17 B12 B13 C61 -154.8(4) .
B18 B12 B13 C61 -116.8(4) .
B16 B12 B13 C61 141.5(4) .
C60 B12 B13 C59 -110.3(4) .
B17 B12 B13 C59 95.2(3) .
B18 B12 B13 C59 133.3(3) .
B16 B12 B13 C59 31.6(3) .
C60 B12 B13 B19 153.8(4) .
C59 B12 B13 B19 -95.8(3) .
B17 B12 B13 B19 -0.6(4) .
B18 B12 B13 B19 37.5(3) .
B16 B12 B13 B19 -64.2(4) .
C60 B12 B13 B18 116.4(4) .
C59 B12 B13 B18 -133.3(3) .
B17 B12 B13 B18 -38.1(3) .
B16 B12 B13 B18 -101.7(3) .
C60 B12 B13 B14 -143.1(4) .
C59 B12 B13 B14 -32.8(3) .
B17 B12 B13 B14 62.4(4) .
B18 B12 B13 B14 100.5(3) .
B16 B12 B13 B14 -1.2(4) .
B15 C59 B14 C62 107.9(4) .
B16 C59 B14 C62 144.5(3) .
B13 C59 B14 C62 -108.7(4) .
B12 C59 B14 C62 -144.9(3) .
B15 C59 B14 B20 -40.4(2) .
B16 C59 B14 B20 -3.7(4) .
B13 C59 B14 B20 103.1(3) .
B12 C59 B14 B20 66.9(3) .
B15 C59 B14 B19 -103.1(3) .
B16 C59 B14 B19 -66.5(3) .
B13 C59 B14 B19 40.3(3) .
B12 C59 B14 B19 4.1(4) .
B15 C59 B14 B13 -143.5(3) .
B16 C59 B14 B13 -106.8(3) .
B12 C59 B14 B13 -36.2(3) .
B16 C59 B14 B15 36.7(3) .
B13 C59 B14 B15 143.5(3) .
B12 C59 B14 B15 107.2(3) .
C61 B13 B14 C62 -0.4(5) .
C59 B13 B14 C62 109.6(3) .
B12 B13 B14 C62 142.6(3) .
B19 B13 B14 C62 -116.7(4) .
B18 B13 B14 C62 -154.4(3) .
C61 B13 B14 C59 -110.0(4) .
B12 B13 B14 C59 33.0(3) .
B19 B13 B14 C59 133.7(3) .
B18 B13 B14 C59 96.0(3) .
C61 B13 B14 B20 154.7(3) .
C59 B13 B14 B20 -95.3(3) .
B12 B13 B14 B20 -62.4(4) .
B19 B13 B14 B20 38.3(3) .
B18 B13 B14 B20 0.7(4) .
C61 B13 B14 B19 116.3(4) .
C59 B13 B14 B19 -133.7(3) .
B12 B13 B14 B19 -100.7(3) .
B18 B13 B14 B19 -37.6(3) .
C61 B13 B14 B15 -142.1(3) .
C59 B13 B14 B15 -32.1(2) .
B12 B13 B14 B15 0.8(4) .
B19 B13 B14 B15 101.6(3) .
B18 B13 B14 B15 63.9(3) .
B16 C59 B15 C63 107.8(3) .
B14 C59 B15 C63 -109.0(3) .
B13 C59 B15 C63 -145.1(3) .
B12 C59 B15 C63 144.6(3) .
B16 C59 B15 B21 -40.4(2) .
B14 C59 B15 B21 102.7(3) .
B13 C59 B15 B21 66.6(3) .
B12 C59 B15 B21 -3.7(3) .
B16 C59 B15 B20 -102.9(3) .
B14 C59 B15 B20 40.2(2) .
B13 C59 B15 B20 4.1(4) .
B12 C59 B15 B20 -66.2(3) .
B16 C59 B15 B14 -143.1(3) .
B13 C59 B15 B14 -36.1(3) .
B12 C59 B15 B14 -106.4(3) .
B14 C59 B15 B16 143.1(3) .
B13 C59 B15 B16 107.0(3) .
B12 C59 B15 B16 36.7(3) .
C62 B14 B15 C63 0.8(5) .
C59 B14 B15 C63 110.5(3) .
B20 B14 B15 C63 -116.2(3) .
B19 B14 B15 C63 -153.7(3) .
B13 B14 B15 C63 142.8(3) .
C62 B14 B15 C59 -109.7(3) .
B20 B14 B15 C59 133.3(3) .
B19 B14 B15 C59 95.8(3) .
B13 B14 B15 C59 32.3(3) .
C62 B14 B15 B21 154.8(3) .
C59 B14 B15 B21 -95.5(3) .
B20 B14 B15 B21 37.8(2) .
B19 B14 B15 B21 0.3(3) .
B13 B14 B15 B21 -63.3(3) .
C62 B14 B15 B20 117.0(3) .
C59 B14 B15 B20 -133.3(3) .
B19 B14 B15 B20 -37.5(2) .
B13 B14 B15 B20 -101.0(3) .
C62 B14 B15 B16 -142.1(3) .
C59 B14 B15 B16 -32.4(2) .
B20 B14 B15 B16 100.9(3) .
B19 B14 B15 B16 63.4(3) .
B13 B14 B15 B16 -0.2(4) .
B15 C59 B16 C64 -108.1(3) .
B14 C59 B16 C64 -144.7(3) .
B13 C59 B16 C64 144.4(3) .
B12 C59 B16 C64 109.3(3) .
B15 C59 B16 B17 102.6(3) .
B14 C59 B16 B17 66.0(3) .
B13 C59 B16 B17 -4.9(3) .
B12 C59 B16 B17 -40.0(2) .
B15 C59 B16 B21 40.2(2) .
B14 C59 B16 B21 3.6(4) .
B13 C59 B16 B21 -67.3(3) .
B12 C59 B16 B21 -102.4(3) .
B15 C59 B16 B12 142.6(3) .
B14 C59 B16 B12 106.0(3) .
B13 C59 B16 B12 35.1(3) .
B14 C59 B16 B15 -36.6(3) .
B13 C59 B16 B15 -107.5(3) .
B12 C59 B16 B15 -142.6(3) .
C60 B12 B16 C64 1.9(5) .
C59 B12 B16 C64 -109.4(3) .
B17 B12 B16 C64 116.9(3) .
B18 B12 B16 C64 155.0(3) .
B13 B12 B16 C64 -141.1(3) .
C60 B12 B16 C59 111.3(4) .
B17 B12 B16 C59 -133.7(3) .
B18 B12 B16 C59 -95.7(3) .
B13 B12 B16 C59 -31.7(3) .
C60 B12 B16 B17 -115.0(4) .
C59 B12 B16 B17 133.7(3) .
B18 B12 B16 B17 38.0(3) .
B13 B12 B16 B17 102.0(3) .
C60 B12 B16 B21 -153.1(3) .
C59 B12 B16 B21 95.7(3) .
B17 B12 B16 B21 -38.1(2) .
B18 B12 B16 B21 0.0(4) .
B13 B12 B16 B21 63.9(4) .
C60 B12 B16 B15 144.1(3) .
C59 B12 B16 B15 32.8(2) .
B17 B12 B16 B15 -100.9(3) .
B18 B12 B16 B15 -62.8(3) .
B13 B12 B16 B15 1.1(4) .
C63 B15 B16 C64 -1.3(5) .
C59 B15 B16 C64 109.5(3) .
B21 B15 B16 C64 -117.3(3) .
B20 B15 B16 C64 -155.2(3) .
B14 B15 B16 C64 142.0(3) .
C63 B15 B16 C59 -110.8(3) .
B21 B15 B16 C59 133.3(3) .
B20 B15 B16 C59 95.4(3) .
B14 B15 B16 C59 32.5(2) .
C63 B15 B16 B17 153.2(3) .
C59 B15 B16 B17 -96.0(3) .
B21 B15 B16 B17 37.3(2) .
B20 B15 B16 B17 -0.6(3) .
B14 B15 B16 B17 -63.5(3) .
C63 B15 B16 B21 115.9(3) .
C59 B15 B16 B21 -133.3(3) .
B20 B15 B16 B21 -37.9(2) .
B14 B15 B16 B21 -100.8(3) .
C63 B15 B16 B12 -143.9(3) .
C59 B15 B16 B12 -33.1(3) .
B21 B15 B16 B12 100.2(3) .
B20 B15 B16 B12 62.3(3) .
B14 B15 B16 B12 -0.6(4) .
C60 B12 B17 C65 -4.9(6) .
C59 B12 B17 C65 -150.1(3) .
B18 B12 B17 C65 111.0(4) .
B13 B12 B17 C65 148.6(3) .
B16 B12 B17 C65 -110.8(4) .
C60 B12 B17 B16 105.9(4) .
C59 B12 B17 B16 -39.4(2) .
B18 B12 B17 B16 -138.3(3) .
B13 B12 B17 B16 -100.6(3) .
C60 B12 B17 B21 144.0(4) .
C59 B12 B17 B21 -1.3(3) .
B18 B12 B17 B21 -100.2(3) .
B13 B12 B17 B21 -62.5(4) .
B16 B12 B17 B21 38.1(2) .
C60 B12 B17 B22 -152.9(4) .
C59 B12 B17 B22 61.8(3) .
B18 B12 B17 B22 -37.1(3) .
B13 B12 B17 B22 0.6(4) .
B16 B12 B17 B22 101.2(3) .
C60 B12 B17 B18 -115.8(4) .
C59 B12 B17 B18 98.9(3) .
B13 B12 B17 B18 37.7(3) .
B16 B12 B17 B18 138.3(3) .
C64 B16 B17 C65 3.5(5) .
C59 B16 B17 C65 150.3(3) .
B21 B16 B17 C65 -112.0(3) .
B12 B16 B17 C65 110.7(3) .
B15 B16 B17 C65 -148.9(3) .
C64 B16 B17 B12 -107.2(4) .
C59 B16 B17 B12 39.7(2) .
B21 B16 B17 B12 137.4(3) .
B15 B16 B17 B12 100.4(3) .
C64 B16 B17 B21 115.4(4) .
C59 B16 B17 B21 -97.7(3) .
B12 B16 B17 B21 -137.4(3) .
B15 B16 B17 B21 -36.9(2) .
C64 B16 B17 B22 152.4(3) .
C59 B16 B17 B22 -60.7(3) .
B21 B16 B17 B22 37.0(2) .
B12 B16 B17 B22 -100.4(3) .
B15 B16 B17 B22 0.0(3) .
C64 B16 B17 B18 -144.4(3) .
C59 B16 B17 B18 2.5(3) .
B21 B16 B17 B18 100.2(3) .
B12 B16 B17 B18 -37.2(2) .
B15 B16 B17 B18 63.2(3) .
C60 B12 B18 C66 2.5(6) .
C59 B12 B18 C66 151.0(4) .
B17 B12 B18 C66 -110.5(4) .
B13 B12 B18 C66 111.1(4) .
B16 B12 B18 C66 -148.0(4) .
C60 B12 B18 B13 -108.6(4) .
C59 B12 B18 B13 39.9(2) .
B17 B12 B18 B13 138.3(3) .
B16 B12 B18 B13 100.9(3) .
C60 B12 B18 B22 150.1(3) .
C59 B12 B18 B22 -61.3(3) .
B17 B12 B18 B22 37.1(3) .
B13 B12 B18 B22 -101.2(3) .
B16 B12 B18 B22 -0.4(4) .
C60 B12 B18 B19 -145.8(3) .
C59 B12 B18 B19 2.7(4) .
B17 B12 B18 B19 101.1(3) .
B13 B12 B18 B19 -37.2(3) .
B16 B12 B18 B19 63.6(4) .
C60 B12 B18 B17 113.1(4) .
C59 B12 B18 B17 -98.4(3) .
B13 B12 B18 B17 -138.3(3) .
B16 B12 B18 B17 -37.5(2) .
C61 B13 B18 C66 -2.8(5) .
C59 B13 B18 C66 -150.0(3) .
B12 B13 B18 C66 -110.0(4) .
B19 B13 B18 C66 111.7(4) .
B14 B13 B18 C66 149.0(3) .
C61 B13 B18 B12 107.2(4) .
C59 B13 B18 B12 -40.0(2) .
B19 B13 B18 B12 -138.3(3) .
B14 B13 B18 B12 -100.9(3) .
C61 B13 B18 B22 -152.8(3) .
C59 B13 B18 B22 60.1(3) .
B12 B13 B18 B22 100.1(3) .
B19 B13 B18 B22 -38.2(3) .
B14 B13 B18 B22 -0.9(4) .
C61 B13 B18 B19 -114.5(4) .
C59 B13 B18 B19 98.3(3) .
B12 B13 B18 B19 138.3(3) .
B14 B13 B18 B19 37.3(3) .
C61 B13 B18 B17 144.0(3) .
C59 B13 B18 B17 -3.2(3) .
B12 B13 B18 B17 36.8(2) .
B19 B13 B18 B17 -101.5(3) .
B14 B13 B18 B17 -64.2(3) .
C65 B17 B18 C66 -0.3(5) .
B12 B17 B18 C66 109.7(4) .
B16 B17 B18 C66 147.4(4) .
B21 B17 B18 C66 -149.3(4) .
B22 B17 B18 C66 -112.0(4) .
C65 B17 B18 B12 -110.0(3) .
B16 B17 B18 B12 37.6(2) .
B21 B17 B18 B12 101.0(3) .
B22 B17 B18 B12 138.3(3) .
C65 B17 B18 B13 -147.2(3) .
B12 B17 B18 B13 -37.2(3) .
B16 B17 B18 B13 0.5(3) .
B21 B17 B18 B13 63.9(3) .
B22 B17 B18 B13 101.1(3) .
C65 B17 B18 B22 111.7(4) .
B12 B17 B18 B22 -138.3(3) .
B16 B17 B18 B22 -100.7(3) .
B21 B17 B18 B22 -37.3(3) .
C65 B17 B18 B19 149.6(3) .
B12 B17 B18 B19 -100.4(3) .
B16 B17 B18 B19 -62.7(3) .
B21 B17 B18 B19 0.7(4) .
B22 B17 B18 B19 37.9(3) .
C62 B14 B19 C67 -3.5(5) .
C59 B14 B19 C67 -150.3(3) .
B20 B14 B19 C67 111.8(4) .
B13 B14 B19 C67 -110.7(4) .
B15 B14 B19 C67 148.9(3) .
C62 B14 B19 B13 107.2(4) .
C59 B14 B19 B13 -39.6(2) .
B20 B14 B19 B13 -137.5(3) .
B15 B14 B19 B13 -100.4(3) .
C62 B14 B19 B20 -115.3(4) .
C59 B14 B19 B20 97.9(3) .
B13 B14 B19 B20 137.5(3) .
B15 B14 B19 B20 37.1(2) .
C62 B14 B19 B18 144.7(3) .
C59 B14 B19 B18 -2.1(4) .
B20 B14 B19 B18 -100.0(3) .
B13 B14 B19 B18 37.5(3) .
B15 B14 B19 B18 -62.9(3) .
C62 B14 B19 B22 -152.4(3) .
C59 B14 B19 B22 60.9(3) .
B20 B14 B19 B22 -37.0(2) .
B13 B14 B19 B22 100.4(3) .
B15 B14 B19 B22 0.0(3) .
C61 B13 B19 C67 2.6(6) .
C59 B13 B19 C67 148.7(3) .
B12 B13 B19 C67 -149.9(3) .
B18 B13 B19 C67 -112.7(4) .
B14 B13 B19 C67 109.3(4) .
C61 B13 B19 B14 -106.7(4) .
C59 B13 B19 B14 39.4(2) .
B12 B13 B19 B14 100.8(3) .
B18 B13 B19 B14 138.0(3) .
C61 B13 B19 B20 -144.4(4) .
C59 B13 B19 B20 1.8(4) .
B12 B13 B19 B20 63.1(4) .
B18 B13 B19 B20 100.3(3) .
B14 B13 B19 B20 -37.7(3) .
C61 B13 B19 B18 115.3(4) .
C59 B13 B19 B18 -98.5(3) .
B12 B13 B19 B18 -37.2(3) .
B14 B13 B19 B18 -138.0(3) .
C61 B13 B19 B22 152.8(4) .
C59 B13 B19 B22 -61.0(3) .
B12 B13 B19 B22 0.4(4) .
B18 B13 B19 B22 37.5(3) .
B14 B13 B19 B22 -100.4(3) .
C66 B18 B19 C67 -1.1(6) .
B12 B18 B19 C67 146.7(4) .
B13 B18 B19 C67 109.4(4) .
B22 B18 B19 C67 -113.0(4) .
B17 B18 B19 C67 -150.6(4) .
C66 B18 B19 B14 -148.2(4) .
B12 B18 B19 B14 -0.4(4) .
B13 B18 B19 B14 -37.7(3) .
B22 B18 B19 B14 99.8(3) .
B17 B18 B19 B14 62.2(4) .
C66 B18 B19 B13 -110.4(4) .
B12 B18 B19 B13 37.3(3) .
B22 B18 B19 B13 137.6(3) .
B17 B18 B19 B13 100.0(3) .
C66 B18 B19 B20 149.0(4) .
B12 B18 B19 B20 -63.2(4) .
B13 B18 B19 B20 -100.6(3) .
B22 B18 B19 B20 37.0(3) .
B17 B18 B19 B20 -0.6(4) .
C66 B18 B19 B22 112.0(4) .
B12 B18 B19 B22 -100.3(3) .
B13 B18 B19 B22 -137.6(3) .
B17 B18 B19 B22 -37.6(3) .
C62 B14 B20 C68 3.6(5) .
C59 B14 B20 C68 149.5(3) .
B19 B14 B20 C68 -111.5(4) .
B13 B14 B20 C68 -149.5(3) .
B15 B14 B20 C68 109.9(4) .
C62 B14 B20 B15 -106.3(4) .
C59 B14 B20 B15 39.6(2) .
B19 B14 B20 B15 138.6(3) .
B13 B14 B20 B15 100.5(3) .
C62 B14 B20 B22 152.9(3) .
C59 B14 B20 B22 -61.2(3) .
B19 B14 B20 B22 37.8(3) .
B13 B14 B20 B22 -0.2(3) .
B15 B14 B20 B22 -100.8(3) .
C62 B14 B20 B21 -143.8(3) .
C59 B14 B20 B21 2.1(3) .
B19 B14 B20 B21 101.1(3) .
B13 B14 B20 B21 63.1(3) .
B15 B14 B20 B21 -37.5(2) .
C62 B14 B20 B19 115.1(4) .
C59 B14 B20 B19 -99.0(3) .
B13 B14 B20 B19 -38.0(2) .
B15 B14 B20 B19 -138.6(3) .
C63 B15 B20 C68 -2.7(5) .
C59 B15 B20 C68 -150.2(3) .
B21 B15 B20 C68 111.5(4) .
B14 B15 B20 C68 -110.5(4) .
B16 B15 B20 C68 149.1(3) .
C63 B15 B20 B14 107.8(4) .
C59 B15 B20 B14 -39.7(2) .
B21 B15 B20 B14 -138.0(3) .
B16 B15 B20 B14 -100.4(3) .
C63 B15 B20 B22 -150.8(3) .
C59 B15 B20 B22 61.7(3) .
B21 B15 B20 B22 -36.6(2) .
B14 B15 B20 B22 101.4(3) .
B16 B15 B20 B22 0.9(3) .
C63 B15 B20 B21 -114.3(4) .
C59 B15 B20 B21 98.3(3) .
B14 B15 B20 B21 138.0(3) .
B16 B15 B20 B21 37.5(2) .
C63 B15 B20 B19 144.8(3) .
C59 B15 B20 B19 -2.6(3) .
B21 B15 B20 B19 -100.9(3) .
B14 B15 B20 B19 37.1(3) .
B16 B15 B20 B19 -63.4(3) .
C67 B19 B20 C68 1.0(5) .
B14 B19 B20 C68 109.4(4) .
B13 B19 B20 C68 147.5(3) .
B18 B19 B20 C68 -149.4(3) .
B22 B19 B20 C68 -112.4(4) .
C67 B19 B20 B14 -108.5(4) .
B13 B19 B20 B14 38.0(3) .
B18 B19 B20 B14 101.1(3) .
B22 B19 B20 B14 138.2(3) .
C67 B19 B20 B15 -146.0(3) .
B14 B19 B20 B15 -37.5(2) .
B13 B19 B20 B15 0.5(4) .
B18 B19 B20 B15 63.6(4) .
B22 B19 B20 B15 100.7(3) .
C67 B19 B20 B22 113.4(4) .
B14 B19 B20 B22 -138.2(3) .
B13 B19 B20 B22 -100.1(3) .
B18 B19 B20 B22 -37.0(3) .
C67 B19 B20 B21 150.7(3) .
B14 B19 B20 B21 -100.8(3) .
B13 B19 B20 B21 -62.8(3) .
B18 B19 B20 B21 0.3(4) .
B22 B19 B20 B21 37.3(2) .
C63 B15 B21 C69 2.2(5) .
C59 B15 B21 C69 148.8(3) .
B20 B15 B21 C69 -112.9(3) .
B14 B15 B21 C69 -150.2(3) .
B16 B15 B21 C69 109.2(3) .
C63 B15 B21 B16 -107.0(4) .
C59 B15 B21 B16 39.7(2) .
B20 B15 B21 B16 137.9(3) .
B14 B15 B21 B16 100.6(3) .
C63 B15 B21 B22 151.9(3) .
C59 B15 B21 B22 -61.4(3) .
B20 B15 B21 B22 36.8(2) .
B14 B15 B21 B22 -0.5(3) .
B16 B15 B21 B22 -101.1(3) .
C63 B15 B21 B17 -144.1(3) .
C59 B15 B21 B17 2.6(3) .
B20 B15 B21 B17 100.8(3) .
B14 B15 B21 B17 63.5(3) .
B16 B15 B21 B17 -37.1(2) .
C63 B15 B21 B20 115.1(4) .
C59 B15 B21 B20 -98.2(3) .
B14 B15 B21 B20 -37.3(2) .
B16 B15 B21 B20 -137.9(3) .
C64 B16 B21 C69 -4.3(5) .
C59 B16 B21 C69 -150.0(3) .
B17 B16 B21 C69 111.0(3) .
B12 B16 B21 C69 148.7(3) .
B15 B16 B21 C69 -110.5(3) .
C64 B16 B21 B15 106.2(4) .
C59 B16 B21 B15 -39.6(2) .
B17 B16 B21 B15 -138.5(3) .
B12 B16 B21 B15 -100.8(3) .
C64 B16 B21 B22 -152.6(3) .
C59 B16 B21 B22 61.6(3) .
B17 B16 B21 B22 -37.3(3) .
B12 B16 B21 B22 0.4(3) .
B15 B16 B21 B22 101.2(3) .
C64 B16 B21 B17 -115.3(4) .
C59 B16 B21 B17 98.9(3) .
B12 B16 B21 B17 37.7(3) .
B15 B16 B21 B17 138.5(3) .
C64 B16 B21 B20 143.8(3) .
C59 B16 B21 B20 -2.0(3) .
B17 B16 B21 B20 -100.9(3) .
B12 B16 B21 B20 -63.2(3) .
B15 B16 B21 B20 37.6(3) .
C65 B17 B21 C69 1.6(5) .
B12 B17 B21 C69 -146.8(3) .
B16 B17 B21 C69 -108.4(3) .
B22 B17 B21 C69 113.0(3) .
B18 B17 B21 C69 150.3(3) .
C65 B17 B21 B15 147.6(3) .
B12 B17 B21 B15 -0.8(4) .
B16 B17 B21 B15 37.5(2) .
B22 B17 B21 B15 -101.0(3) .
B18 B17 B21 B15 -63.8(3) .
C65 B17 B21 B16 110.0(4) .
B12 B17 B21 B16 -38.3(3) .
B22 B17 B21 B16 -138.6(3) .
B18 B17 B21 B16 -101.3(3) .
C65 B17 B21 B22 -111.4(4) .
B12 B17 B21 B22 100.2(3) .
B16 B17 B21 B22 138.6(3) .
B18 B17 B21 B22 37.3(3) .
C65 B17 B21 B20 -149.1(3) .
B12 B17 B21 B20 62.5(3) .
B16 B17 B21 B20 100.8(3) .
B22 B17 B21 B20 -37.7(3) .
B18 B17 B21 B20 -0.5(4) .
C68 B20 B21 C69 -0.3(5) .
B14 B20 B21 C69 146.7(3) .
B15 B20 B21 C69 108.7(4) .
B22 B20 B21 C69 -112.3(4) .
B19 B20 B21 C69 -150.0(3) .
C68 B20 B21 B15 -109.0(4) .
B14 B20 B21 B15 37.9(3) .
B22 B20 B21 B15 139.0(3) .
B19 B20 B21 B15 101.3(3) .
C68 B20 B21 B16 -147.0(3) .
B14 B20 B21 B16 0.0(4) .
B15 B20 B21 B16 -38.0(3) .
B22 B20 B21 B16 101.0(3) .
B19 B20 B21 B16 63.3(3) .
C68 B20 B21 B22 112.0(4) .
B14 B20 B21 B22 -101.1(3) .
B15 B20 B21 B22 -139.0(3) .
B19 B20 B21 B22 -37.7(3) .
C68 B20 B21 B17 149.8(3) .
B14 B20 B21 B17 -63.2(3) .
B15 B20 B21 B17 -101.2(3) .
B22 B20 B21 B17 37.8(3) .
B19 B20 B21 B17 0.1(4) .
C69 B21 B22 C70 1.6(5) .
B15 B21 B22 C70 -147.2(3) .
B16 B21 B22 C70 148.6(3) .
B17 B21 B22 C70 111.6(4) .
B20 B21 B22 C70 -110.5(3) .
C69 B21 B22 B20 112.1(3) .
B15 B21 B22 B20 -36.7(2) .
B16 B21 B22 B20 -100.9(3) .
B17 B21 B22 B20 -137.9(3) .
C69 B21 B22 B18 -147.6(3) .
B15 B21 B22 B18 63.6(3) .
B16 B21 B22 B18 -0.7(4) .
B17 B21 B22 B18 -37.6(3) .
B20 B21 B22 B18 100.3(3) .
C69 B21 B22 B17 -110.0(3) .
B15 B21 B22 B17 101.2(3) .
B16 B21 B22 B17 37.0(3) .
B20 B21 B22 B17 137.9(3) .
C69 B21 B22 B19 149.3(3) .
B15 B21 B22 B19 0.5(3) .
B16 B21 B22 B19 -63.8(3) .
B17 B21 B22 B19 -100.7(3) .
B20 B21 B22 B19 37.2(2) .
C68 B20 B22 C70 0.4(5) .
B14 B20 B22 C70 -148.1(3) .
B15 B20 B22 C70 147.6(3) .
B21 B20 B22 C70 111.1(4) .
B19 B20 B22 C70 -110.7(4) .
C68 B20 B22 B21 -110.6(4) .
B14 B20 B22 B21 100.9(3) .
B15 B20 B22 B21 36.6(2) .
B19 B20 B22 B21 138.2(3) .
C68 B20 B22 B18 148.2(3) .
B14 B20 B22 B18 -0.3(4) .
B15 B20 B22 B18 -64.6(3) .
B21 B20 B22 B18 -101.2(3) .
B19 B20 B22 B18 37.1(3) .
C68 B20 B22 B17 -148.1(3) .
B14 B20 B22 B17 63.4(3) .
B15 B20 B22 B17 -0.9(4) .
B21 B20 B22 B17 -37.5(3) .
B19 B20 B22 B17 100.7(3) .
C68 B20 B22 B19 111.1(4) .
B14 B20 B22 B19 -37.4(3) .
B15 B20 B22 B19 -101.7(3) .
B21 B20 B22 B19 -138.2(3) .
C66 B18 B22 C70 -1.4(5) .
B12 B18 B22 C70 -148.4(3) .
B13 B18 B22 C70 148.2(3) .
B19 B18 B22 C70 110.4(4) .
B17 B18 B22 C70 -111.6(4) .
C66 B18 B22 B21 147.7(3) .
B12 B18 B22 B21 0.7(4) .
B13 B18 B22 B21 -62.8(3) .
B19 B18 B22 B21 -100.6(3) .
B17 B18 B22 B21 37.4(3) .
C66 B18 B22 B20 -148.8(3) .
B12 B18 B22 B20 64.1(3) .
B13 B18 B22 B20 0.7(4) .
B19 B18 B22 B20 -37.1(3) .
B17 B18 B22 B20 100.9(3) .
C66 B18 B22 B17 110.2(4) .
B12 B18 B22 B17 -36.8(3) .
B13 B18 B22 B17 -100.2(3) .
B19 B18 B22 B17 -138.0(3) .
C66 B18 B22 B19 -111.7(4) .
B12 B18 B22 B19 101.2(3) .
B13 B18 B22 B19 37.8(3) .
B17 B18 B22 B19 138.0(3) .
C65 B17 B22 C70 0.8(5) .
B12 B17 B22 C70 148.4(4) .
B16 B17 B22 C70 -147.6(3) .
B21 B17 B22 C70 -110.6(4) .
B18 B17 B22 C70 111.4(4) .
C65 B17 B22 B21 111.4(4) .
B12 B17 B22 B21 -101.1(3) .
B16 B17 B22 B21 -37.1(2) .
B18 B17 B22 B21 -138.1(3) .
C65 B17 B22 B20 149.0(3) .
B12 B17 B22 B20 -63.4(3) .
B16 B17 B22 B20 0.6(4) .
B21 B17 B22 B20 37.6(3) .
B18 B17 B22 B20 -100.4(3) .
C65 B17 B22 B18 -110.5(4) .
B12 B17 B22 B18 37.0(3) .
B16 B17 B22 B18 101.0(3) .
B21 B17 B22 B18 138.1(3) .
C65 B17 B22 B19 -147.9(3) .
B12 B17 B22 B19 -0.4(4) .
B16 B17 B22 B19 63.6(3) .
B21 B17 B22 B19 100.7(3) .
B18 B17 B22 B19 -37.4(3) .
C67 B19 B22 C70 0.1(5) .
B14 B19 B22 C70 147.4(3) .
B13 B19 B22 C70 -149.0(3) .
B20 B19 B22 C70 110.4(3) .
B18 B19 B22 C70 -111.4(4) .
C67 B19 B22 B21 -147.6(3) .
B14 B19 B22 B21 -0.3(3) .
B13 B19 B22 B21 63.2(3) .
B20 B19 B22 B21 -37.4(2) .
B18 B19 B22 B21 100.9(3) .
C67 B19 B22 B20 -110.3(4) .
B14 B19 B22 B20 37.0(2) .
B13 B19 B22 B20 100.6(3) .
B18 B19 B22 B20 138.2(3) .
C67 B19 B22 B18 111.5(4) .
B14 B19 B22 B18 -101.2(3) .
B13 B19 B22 B18 -37.7(3) .
B20 B19 B22 B18 -138.2(3) .
C67 B19 B22 B17 149.1(3) .
B14 B19 B22 B17 -63.6(3) .
B13 B19 B22 B17 0.0(4) .
B20 B19 B22 B17 -100.6(3) .
B18 B19 B22 B17 37.7(3) .
